data_4030076
loop_
_publ_author_name
'Chang, Yung-Yu'
'Ho, Tse-Lok'
'Chung, Wen-Sheng'

_publ_section_title
;
 Deformative Transition of the Menschutkin Reaction and Helical
 Atropisomers in a Congested Polyheterocyclic System.
;
_journal_issue 21
_journal_name_full 'The Journal of organic chemistry'
_journal_page_first 9970
_journal_paper_doi 10.1021/jo501815y
_journal_volume 79
_journal_year 2014
_chemical_formula_moiety 'C205 H218 B12 Cl2 N12'
_chemical_formula_sum 'C205 H218 B12 Cl2 N12'
_chemical_formula_weight 3050.53
_chemical_name_systematic
;
 ?
;
_space_group_IT_number 14
_symmetry_cell_setting monoclinic
_symmetry_space_group_name_Hall '-P 2yn'
_symmetry_space_group_name_H-M 'P 1 21/n 1'
_atom_sites_solution_hydrogens geom
_atom_sites_solution_primary direct
_atom_sites_solution_secondary difmap
_audit_creation_method SHELXL-97
_cell_angle_alpha 90.00
_cell_angle_beta 95.4200(10)
_cell_angle_gamma 90.00
_cell_formula_units_Z 4
_cell_length_a 13.1252(3)
_cell_length_b 32.3680(8)
_cell_length_c 41.4449(10)
_cell_measurement_reflns_used 0
_cell_measurement_temperature 200(2)
_cell_measurement_theta_max 0
_cell_measurement_theta_min 0
_cell_volume 17528.6(7)
_computing_molecular_graphics 'Ortep-3 for Windows (Farrugia, 1997)'
_computing_publication_material 'WinGX publication routines (Farrugia, 1999)'
_computing_structure_refinement 'SHELXL-97 (Sheldrick, 1997)'
_computing_structure_solution 'SHELXS-97 (Sheldrick, 1990)'
_diffrn_ambient_temperature 200(2)
_diffrn_measured_fraction_theta_full 0.987
_diffrn_measured_fraction_theta_max 0.987
_diffrn_radiation_monochromator graphite
_diffrn_radiation_source 'fine-focus sealed tube'
_diffrn_radiation_type MoK\a
_diffrn_radiation_wavelength 0.71073
_diffrn_reflns_av_R_equivalents 0.0685
_diffrn_reflns_av_sigmaI/netI 0.0912
_diffrn_reflns_limit_h_max 15
_diffrn_reflns_limit_h_min -15
_diffrn_reflns_limit_k_max 38
_diffrn_reflns_limit_k_min -38
_diffrn_reflns_limit_l_max 49
_diffrn_reflns_limit_l_min -49
_diffrn_reflns_number 122380
_diffrn_reflns_theta_full 25.07
_diffrn_reflns_theta_max 25.07
_diffrn_reflns_theta_min 0.80
_exptl_absorpt_coefficient_mu 0.095
_exptl_absorpt_correction_T_max 0.9962
_exptl_absorpt_correction_T_min 0.9766
_exptl_absorpt_correction_type multi-scan
_exptl_crystal_colour colorless
_exptl_crystal_density_diffrn 1.156
_exptl_crystal_density_method 'not measured'
_exptl_crystal_description prism
_exptl_crystal_F_000 6504
_exptl_crystal_size_max 0.25
_exptl_crystal_size_mid 0.17
_exptl_crystal_size_min 0.04
_platon_squeeze_details
;
;
_refine_diff_density_max 1.027
_refine_diff_density_min -1.356
_refine_diff_density_rms 0.074
_refine_ls_extinction_method none
_refine_ls_goodness_of_fit_ref 0.987
_refine_ls_hydrogen_treatment constr
_refine_ls_matrix_type full
_refine_ls_number_parameters 2069
_refine_ls_number_reflns 30740
_refine_ls_number_restraints 0
_refine_ls_restrained_S_all 0.987
_refine_ls_R_factor_all 0.1540
_refine_ls_R_factor_gt 0.0920
_refine_ls_shift/su_max 0.021
_refine_ls_shift/su_mean 0.003
_refine_ls_structure_factor_coef Fsqd
_refine_ls_weighting_details 'calc w=1/[\s^2^(Fo^2^)+(0.2000P)^2^+0.0000P] where P=(Fo^2^+2Fc^2^)/3'
_refine_ls_weighting_scheme calc
_refine_ls_wR_factor_gt 0.2742
_refine_ls_wR_factor_ref 0.3106
_reflns_number_gt 16704
_reflns_number_total 30740
_reflns_threshold_expression >2sigma(I)
_cod_data_source_file jo501815y_si_004.cif
_cod_data_source_block a15922
_cod_depositor_comments 'Adding full bibliography for 4030076--4030079.cif.'
_cod_original_sg_symbol_H-M 'P 21/n'
_cod_database_code 4030076

loop_
_symmetry_equiv_pos_as_xyz
'x, y, z'
'-x+1/2, y+1/2, -z+1/2'
'-x, -y, -z'
'x-1/2, -y-1/2, z-1/2'

loop_
_atom_site_label
_atom_site_type_symbol
_atom_site_fract_x
_atom_site_fract_y
_atom_site_fract_z
_atom_site_U_iso_or_equiv
_atom_site_adp_type
_atom_site_occupancy
_atom_site_symmetry_multiplicity
_atom_site_calc_flag
_atom_site_refinement_flags
_atom_site_disorder_assembly
_atom_site_disorder_group
B1 B 0.6177(4) 0.9260(2) 0.03886(12) 0.0570(15) Uani 1 1 d . . .
H1A H 0.6339 0.9211 0.0166 0.085 Uiso 1 1 calc R . .
H1B H 0.6318 0.9550 0.0446 0.085 Uiso 1 1 calc R . .
H1C H 0.5452 0.9200 0.0405 0.085 Uiso 1 1 calc R . .
B2 B 0.5367(4) 0.83754(16) 0.16283(11) 0.0420(12) Uani 1 1 d . . .
H2A H 0.5741 0.8634 0.1673 0.063 Uiso 1 1 calc R . .
H2B H 0.5854 0.8147 0.1623 0.063 Uiso 1 1 calc R . .
H2C H 0.4913 0.8325 0.1799 0.063 Uiso 1 1 calc R . .
B3 B 0.4567(5) 0.3675(2) 0.00381(12) 0.0616(17) Uani 1 1 d . . .
H3A H 0.4320 0.3951 0.0088 0.092 Uiso 1 1 calc R . .
H3B H 0.3995 0.3509 -0.0061 0.092 Uiso 1 1 calc R . .
H3C H 0.5095 0.3698 -0.0113 0.092 Uiso 1 1 calc R . .
B4 B 0.3372(4) 0.37205(19) 0.14196(12) 0.0535(15) Uani 1 1 d . . .
H4A H 0.3049 0.3571 0.1588 0.080 Uiso 1 1 calc R . .
H4B H 0.3410 0.4015 0.1474 0.080 Uiso 1 1 calc R . .
H4C H 0.4064 0.3613 0.1405 0.080 Uiso 1 1 calc R . .
B5 B 0.6151(4) 0.38141(18) 0.30298(11) 0.0439(13) Uani 1 1 d . . .
H5A H 0.5931 0.3678 0.3223 0.066 Uiso 1 1 calc R . .
H5B H 0.6125 0.4114 0.3058 0.066 Uiso 1 1 calc R . .
H5C H 0.6854 0.3730 0.3000 0.066 Uiso 1 1 calc R . .
B6 B 0.6951(4) 0.34777(15) 0.16661(11) 0.0357(11) Uani 1 1 d . . .
H6A H 0.6612 0.3746 0.1681 0.054 Uiso 1 1 calc R . .
H6B H 0.6434 0.3262 0.1621 0.054 Uiso 1 1 calc R . .
H6C H 0.7402 0.3485 0.1491 0.054 Uiso 1 1 calc R . .
B7 B 0.3811(4) 0.21244(17) 0.19022(11) 0.0411(12) Uani 1 1 d . . .
H7A H 0.3295 0.1930 0.1966 0.062 Uiso 1 1 calc R . .
H7B H 0.4212 0.1993 0.1743 0.062 Uiso 1 1 calc R . .
H7C H 0.3471 0.2371 0.1806 0.062 Uiso 1 1 calc R . .
B8 B 0.3000(3) 0.24677(15) 0.32628(10) 0.0329(11) Uani 1 1 d . . .
H8A H 0.3343 0.2200 0.3248 0.049 Uiso 1 1 calc R . .
H8B H 0.2550 0.2459 0.3438 0.049 Uiso 1 1 calc R . .
H8C H 0.3514 0.2685 0.3307 0.049 Uiso 1 1 calc R . .
B9 B 0.1269(5) 0.1583(2) 0.03490(13) 0.0611(17) Uani 1 1 d . . .
H9A H 0.1430 0.1626 0.0125 0.092 Uiso 1 1 calc R . .
H9B H 0.0534 0.1626 0.0362 0.092 Uiso 1 1 calc R . .
H9C H 0.1453 0.1301 0.0417 0.092 Uiso 1 1 calc R . .
B10 B 0.0294(4) 0.25279(16) 0.15640(11) 0.0425(12) Uani 1 1 d . . .
H10A H 0.0667 0.2271 0.1619 0.064 Uiso 1 1 calc R . .
H10B H -0.0186 0.2583 0.1726 0.064 Uiso 1 1 calc R . .
H10C H 0.0780 0.2757 0.1561 0.064 Uiso 1 1 calc R . .
B11 B 0.1620(4) 0.27516(18) 0.85157(12) 0.0502(14) Uani 1 1 d . . .
H11A H 0.1951 0.2582 0.8360 0.075 Uiso 1 1 calc R . .
H11B H 0.1578 0.3038 0.8440 0.075 Uiso 1 1 calc R . .
H11C H 0.0929 0.2646 0.8536 0.075 Uiso 1 1 calc R . .
B12 B 0.0372(4) 0.2838(2) 0.98824(12) 0.0561(15) Uani 1 1 d . . .
H12A H 0.0308 0.2669 1.0076 0.084 Uiso 1 1 calc R . .
H12B H -0.0009 0.3096 0.9899 0.084 Uiso 1 1 calc R . .
H12C H 0.1096 0.2900 0.9865 0.084 Uiso 1 1 calc R . .
C1 C 0.7521(4) 0.87020(19) 0.04950(12) 0.0624(15) Uani 1 1 d . . .
H1 H 0.7547 0.8704 0.0267 0.075 Uiso 1 1 calc R . .
C2 C 0.8124(4) 0.84413(18) 0.06689(14) 0.0651(15) Uani 1 1 d . . .
H2 H 0.8573 0.8265 0.0566 0.078 Uiso 1 1 calc R . .
C3 C 0.8100(3) 0.84265(15) 0.09934(13) 0.0564(13) Uani 1 1 d . . .
H3 H 0.8526 0.8240 0.1121 0.068 Uiso 1 1 calc R . .
C4 C 0.7453(3) 0.86835(13) 0.11344(11) 0.0405(10) Uani 1 1 d . . .
H4 H 0.7429 0.8676 0.1363 0.049 Uiso 1 1 calc R . .
C5 C 0.6827(3) 0.89569(12) 0.09500(9) 0.0300(9) Uani 1 1 d . . .
C6 C 0.6147(3) 0.92449(12) 0.11139(8) 0.0277(9) Uani 1 1 d . . .
C7 C 0.5224(3) 0.91292(11) 0.11978(8) 0.0247(8) Uani 1 1 d . . .
C8 C 0.4716(3) 0.87388(12) 0.10841(9) 0.0299(9) Uani 1 1 d . . .
C9 C 0.4176(3) 0.87237(15) 0.07812(10) 0.0454(11) Uani 1 1 d . . .
H9 H 0.4189 0.8955 0.0641 0.054 Uiso 1 1 calc R . .
C10 C 0.3617(4) 0.83779(17) 0.06790(13) 0.0596(14) Uani 1 1 d . . .
H10 H 0.3273 0.8364 0.0467 0.072 Uiso 1 1 calc R . .
C11 C 0.3572(3) 0.80544(16) 0.08928(13) 0.0544(13) Uani 1 1 d . . .
H11 H 0.3162 0.7819 0.0835 0.065 Uiso 1 1 calc R . .
C12 C 0.4136(3) 0.80780(13) 0.11949(12) 0.0492(12) Uani 1 1 d . . .
H12 H 0.4117 0.7852 0.1340 0.059 Uiso 1 1 calc R . .
C13 C 0.4690(3) 0.94396(12) 0.13961(9) 0.0314(9) Uani 1 1 d . . .
C14 C 0.3630(3) 0.92827(12) 0.14544(9) 0.0330(9) Uani 1 1 d . . .
C15 C 0.2842(3) 0.92913(15) 0.12002(10) 0.0430(11) Uani 1 1 d . . .
H15 H 0.2965 0.9417 0.1000 0.052 Uiso 1 1 calc R . .
C16 C 0.1890(3) 0.91203(16) 0.12348(12) 0.0533(13) Uani 1 1 d . . .
H16 H 0.1373 0.9125 0.1058 0.064 Uiso 1 1 calc R . .
C17 C 0.1691(3) 0.89450(14) 0.15225(12) 0.0505(12) Uani 1 1 d . . .
H17 H 0.1032 0.8834 0.1547 0.061 Uiso 1 1 calc R . .
C18 C 0.2441(3) 0.89285(13) 0.17761(11) 0.0433(11) Uani 1 1 d . . .
H18 H 0.2304 0.8804 0.1975 0.052 Uiso 1 1 calc R . .
C19 C 0.3411(3) 0.90952(13) 0.17410(10) 0.0386(10) Uani 1 1 d . . .
H19 H 0.3929 0.9079 0.1917 0.046 Uiso 1 1 calc R . .
C20 C 0.5368(3) 0.95725(12) 0.17109(9) 0.0297(9) Uani 1 1 d . . .
H20 H 0.5397 0.9345 0.1875 0.036 Uiso 1 1 calc R . .
C21 C 0.4728(3) 0.99388(13) 0.18229(10) 0.0385(10) Uani 1 1 d . . .
H21A H 0.5174 1.0146 0.1942 0.046 Uiso 1 1 calc R . .
H21B H 0.4214 0.9841 0.1966 0.046 Uiso 1 1 calc R . .
C22 C 0.4196(3) 1.01261(14) 0.15061(11) 0.0457(11) Uani 1 1 d . . .
H22A H 0.3444 1.0093 0.1497 0.055 Uiso 1 1 calc R . .
H22B H 0.4359 1.0424 0.1489 0.055 Uiso 1 1 calc R . .
C23 C 0.4640(3) 0.98773(12) 0.12355(9) 0.0312(9) Uani 1 1 d . . .
H23 H 0.4156 0.9877 0.1034 0.037 Uiso 1 1 calc R . .
C24 C 0.5740(3) 1.00166(12) 0.11592(9) 0.0310(9) Uani 1 1 d . . .
H24 H 0.5739 1.0097 0.0926 0.037 Uiso 1 1 calc R . .
C25 C 0.6247(3) 1.03605(12) 0.13819(10) 0.0380(10) Uani 1 1 d . . .
H25A H 0.6752 1.0517 0.1268 0.046 Uiso 1 1 calc R . .
H25B H 0.5723 1.0555 0.1448 0.046 Uiso 1 1 calc R . .
C26 C 0.6780(3) 1.01360(12) 0.16804(9) 0.0340(9) Uani 1 1 d . . .
H26A H 0.7531 1.0171 0.1692 0.041 Uiso 1 1 calc R . .
H26B H 0.6531 1.0240 0.1883 0.041 Uiso 1 1 calc R . .
C27 C 0.6476(3) 0.96803(12) 0.16215(9) 0.0294(9) Uani 1 1 d . . .
H27 H 0.6994 0.9491 0.1735 0.035 Uiso 1 1 calc R . .
C28 C 0.6520(3) 0.96594(12) 0.12436(9) 0.0291(9) Uani 1 1 d . . .
C29 C 0.7593(3) 0.97474(12) 0.11454(9) 0.0327(9) Uani 1 1 d . . .
C30 C 0.7731(3) 0.99704(15) 0.08621(10) 0.0471(12) Uani 1 1 d . . .
H30 H 0.7157 1.0089 0.0739 0.057 Uiso 1 1 calc R . .
C31 C 0.8695(4) 1.00184(18) 0.07622(11) 0.0609(15) Uani 1 1 d . . .
H31 H 0.8783 1.0174 0.0572 0.073 Uiso 1 1 calc R . .
C32 C 0.9529(4) 0.98435(15) 0.09347(11) 0.0515(13) Uani 1 1 d . . .
H32 H 1.0190 0.9874 0.0862 0.062 Uiso 1 1 calc R . .
C33 C 0.9413(3) 0.96268(14) 0.12089(12) 0.0477(12) Uani 1 1 d . . .
H33 H 0.9991 0.9505 0.1328 0.057 Uiso 1 1 calc R . .
C34 C 0.8443(3) 0.95832(13) 0.13159(10) 0.0366(10) Uani 1 1 d . . .
H34 H 0.8371 0.9437 0.1511 0.044 Uiso 1 1 calc R . .
C35 C 0.5420(3) 0.30739(16) 0.03354(12) 0.0531(13) Uani 1 1 d . . .
H35 H 0.5427 0.2958 0.0125 0.064 Uiso 1 1 calc R . .
C36 C 0.5797(3) 0.28434(15) 0.05958(12) 0.0485(12) Uani 1 1 d . . .
H36 H 0.6049 0.2572 0.0566 0.058 Uiso 1 1 calc R . .
C37 C 0.5805(3) 0.30100(14) 0.09007(12) 0.0484(12) Uani 1 1 d . . .
H37 H 0.6069 0.2857 0.1086 0.058 Uiso 1 1 calc R . .
C38 C 0.5427(3) 0.34007(13) 0.09342(10) 0.0378(10) Uani 1 1 d . . .
H38 H 0.5420 0.3517 0.1144 0.045 Uiso 1 1 calc R . .
C39 C 0.5052(3) 0.36288(12) 0.06632(9) 0.0314(9) Uani 1 1 d . . .
C40 C 0.4701(3) 0.40554(12) 0.07079(9) 0.0311(9) Uani 1 1 d . . .
C41 C 0.3783(3) 0.41433(12) 0.08018(9) 0.0342(9) Uani 1 1 d . . .
C42 C 0.2960(3) 0.38258(13) 0.07992(10) 0.0350(10) Uani 1 1 d . . .
C43 C 0.2414(3) 0.37169(14) 0.05094(11) 0.0482(12) Uani 1 1 d . . .
H43 H 0.2602 0.3833 0.0313 0.058 Uiso 1 1 calc R . .
C44 C 0.1606(4) 0.34444(16) 0.04990(14) 0.0620(14) Uani 1 1 d . . .
H44 H 0.1237 0.3367 0.0300 0.074 Uiso 1 1 calc R . .
C45 C 0.1358(4) 0.32903(17) 0.07872(15) 0.0649(15) Uani 1 1 d . . .
H45 H 0.0793 0.3108 0.0791 0.078 Uiso 1 1 calc R . .
C46 C 0.1912(4) 0.33949(15) 0.10696(14) 0.0572(13) Uani 1 1 d . . .
H46 H 0.1732 0.3278 0.1267 0.069 Uiso 1 1 calc R . .
C47 C 0.3581(3) 0.45957(13) 0.08670(11) 0.0432(11) Uani 1 1 d . . .
C48 C 0.2487(3) 0.46483(13) 0.09609(14) 0.0524(13) Uani 1 1 d . . .
C49 C 0.1662(4) 0.46233(15) 0.07307(15) 0.0630(15) Uani 1 1 d . . .
H49 H 0.1790 0.4601 0.0509 0.076 Uiso 1 1 calc R . .
C50 C 0.0644(4) 0.46294(15) 0.08062(17) 0.0672(16) Uani 1 1 d . . .
H50 H 0.0096 0.4603 0.0640 0.081 Uiso 1 1 calc R . .
C51 C 0.0452(4) 0.46745(16) 0.11227(19) 0.0743(18) Uani 1 1 d . . .
H51 H -0.0231 0.4683 0.1180 0.089 Uiso 1 1 calc R . .
C52 C 0.1238(4) 0.47063(17) 0.13508(18) 0.0760(18) Uani 1 1 d . . .
H52 H 0.1097 0.4739 0.1570 0.091 Uiso 1 1 calc R . .
C53 C 0.2245(4) 0.46939(15) 0.12821(14) 0.0590(14) Uani 1 1 d . . .
H53 H 0.2778 0.4716 0.1453 0.071 Uiso 1 1 calc R . .
C54 C 0.4410(3) 0.47891(14) 0.11202(12) 0.0512(12) Uani 1 1 d . . .
H54 H 0.4311 0.4693 0.1344 0.061 Uiso 1 1 calc R . .
C55 C 0.4127(4) 0.52529(16) 0.10789(16) 0.0730(17) Uani 1 1 d . . .
H55A H 0.3613 0.5332 0.1228 0.088 Uiso 1 1 calc R . .
H55B H 0.4741 0.5428 0.1125 0.088 Uiso 1 1 calc R . .
C56 C 0.3686(4) 0.53035(16) 0.07264(18) 0.081(2) Uani 1 1 d . . .
H56A H 0.4062 0.5518 0.0615 0.097 Uiso 1 1 calc R . .
H56B H 0.2952 0.5378 0.0713 0.097 Uiso 1 1 calc R . .
C57 C 0.3837(3) 0.48759(14) 0.05796(13) 0.0551(13) Uani 1 1 d . . .
H57 H 0.3328 0.4831 0.0388 0.066 Uiso 1 1 calc R . .
C58 C 0.4948(3) 0.47897(14) 0.04869(12) 0.0512(12) Uani 1 1 d . . .
H58 H 0.4935 0.4720 0.0251 0.061 Uiso 1 1 calc R . .
C59 C 0.5749(4) 0.51268(15) 0.05794(13) 0.0606(14) Uani 1 1 d . . .
H59A H 0.6314 0.5113 0.0437 0.073 Uiso 1 1 calc R . .
H59B H 0.5434 0.5405 0.0559 0.073 Uiso 1 1 calc R . .
C60 C 0.6152(3) 0.50392(15) 0.09350(13) 0.0570(14) Uani 1 1 d . . .
H60A H 0.6888 0.4967 0.0953 0.068 Uiso 1 1 calc R . .
H60B H 0.6051 0.5281 0.1074 0.068 Uiso 1 1 calc R . .
C61 C 0.5499(3) 0.46709(13) 0.10278(11) 0.0429(11) Uani 1 1 d . . .
H61 H 0.5875 0.4507 0.1206 0.052 Uiso 1 1 calc R . .
C62 C 0.5426(3) 0.44209(13) 0.07025(10) 0.0364(10) Uani 1 1 d . . .
C63 C 0.6472(3) 0.42808(13) 0.06099(10) 0.0381(10) Uani 1 1 d . . .
C64 C 0.6719(3) 0.42880(16) 0.02912(11) 0.0528(12) Uani 1 1 d . . .
H64 H 0.6239 0.4392 0.0125 0.063 Uiso 1 1 calc R . .
C65 C 0.7649(4) 0.41461(18) 0.02130(14) 0.0695(16) Uani 1 1 d . . .
H65 H 0.7801 0.4157 -0.0006 0.083 Uiso 1 1 calc R . .
C66 C 0.8358(4) 0.39899(17) 0.04398(15) 0.0665(15) Uani 1 1 d . . .
H66 H 0.8997 0.3891 0.0382 0.080 Uiso 1 1 calc R . .
C67 C 0.8127(3) 0.39785(15) 0.07562(13) 0.0557(13) Uani 1 1 d . . .
H67 H 0.8611 0.3872 0.0920 0.067 Uiso 1 1 calc R . .
C68 C 0.7194(3) 0.41215(14) 0.08369(11) 0.0457(11) Uani 1 1 d . . .
H68 H 0.7047 0.4109 0.1057 0.055 Uiso 1 1 calc R . .
C69 C 0.4657(3) 0.34107(12) 0.27750(10) 0.0357(10) Uani 1 1 d . . .
H69 H 0.4604 0.3316 0.2990 0.043 Uiso 1 1 calc R . .
C70 C 0.3978(3) 0.32698(13) 0.25314(10) 0.0392(10) Uani 1 1 d . . .
H70 H 0.3441 0.3089 0.2579 0.047 Uiso 1 1 calc R . .
C71 C 0.4069(3) 0.33887(13) 0.22180(10) 0.0402(10) Uani 1 1 d . . .
H71 H 0.3613 0.3287 0.2044 0.048 Uiso 1 1 calc R . .
C72 C 0.4838(3) 0.36598(12) 0.21620(10) 0.0352(10) Uani 1 1 d . . .
H72 H 0.4921 0.3744 0.1946 0.042 Uiso 1 1 calc R . .
C73 C 0.5494(3) 0.38125(11) 0.24144(9) 0.0267(8) Uani 1 1 d . . .
C74 C 0.6276(3) 0.41295(11) 0.23449(8) 0.0263(8) Uani 1 1 d . . .
C75 C 0.7201(3) 0.40405(11) 0.22567(8) 0.0230(8) Uani 1 1 d . . .
C76 C 0.7638(3) 0.36186(12) 0.22725(8) 0.0258(8) Uani 1 1 d . . .
C77 C 0.8144(3) 0.34731(12) 0.25625(9) 0.0292(9) Uani 1 1 d . . .
H77 H 0.8142 0.3634 0.2754 0.035 Uiso 1 1 calc R . .
C78 C 0.8642(3) 0.31017(13) 0.25738(10) 0.0375(10) Uani 1 1 d . . .
H78 H 0.8984 0.3004 0.2771 0.045 Uiso 1 1 calc R . .
C79 C 0.8641(3) 0.28688(13) 0.22901(10) 0.0389(10) Uani 1 1 d . . .
H79 H 0.8992 0.2612 0.2289 0.047 Uiso 1 1 calc R . .
C80 C 0.8122(3) 0.30199(12) 0.20145(10) 0.0332(9) Uani 1 1 d . . .
H80 H 0.8122 0.2862 0.1821 0.040 Uiso 1 1 calc R . .
C81 C 0.7836(3) 0.44091(11) 0.21743(9) 0.0283(9) Uani 1 1 d . . .
C82 C 0.8903(3) 0.42605(12) 0.20949(9) 0.0294(9) Uani 1 1 d . . .
C83 C 0.9045(3) 0.41085(13) 0.17887(10) 0.0398(10) Uani 1 1 d . . .
H83 H 0.8499 0.4124 0.1621 0.048 Uiso 1 1 calc R . .
C84 C 0.9969(3) 0.39350(15) 0.17232(12) 0.0523(13) Uani 1 1 d . . .
H84 H 1.0049 0.3831 0.1513 0.063 Uiso 1 1 calc R . .
C85 C 1.0777(3) 0.39127(14) 0.19634(12) 0.0461(11) Uani 1 1 d . . .
H85 H 1.1412 0.3794 0.1920 0.055 Uiso 1 1 calc R . .
C86 C 1.0645(3) 0.40641(15) 0.22647(12) 0.0476(12) Uani 1 1 d . . .
H86 H 1.1198 0.4056 0.2430 0.057 Uiso 1 1 calc R . .
C87 C 0.9719(3) 0.42280(13) 0.23317(10) 0.0391(10) Uani 1 1 d . . .
H87 H 0.9638 0.4321 0.2545 0.047 Uiso 1 1 calc R . .
C88 C 0.7287(3) 0.46860(12) 0.19049(10) 0.0365(10) Uani 1 1 d . . .
H88 H 0.7280 0.4547 0.1689 0.044 Uiso 1 1 calc R . .
C89 C 0.8029(3) 0.50581(14) 0.19231(12) 0.0506(12) Uani 1 1 d . . .
H89A H 0.8588 0.5011 0.1783 0.061 Uiso 1 1 calc R . .
H89B H 0.7661 0.5314 0.1852 0.061 Uiso 1 1 calc R . .
C90 C 0.8454(3) 0.50917(14) 0.22774(12) 0.0521(13) Uani 1 1 d . . .
H90A H 0.8300 0.5366 0.2368 0.063 Uiso 1 1 calc R . .
H90B H 0.9204 0.5048 0.2302 0.063 Uiso 1 1 calc R . .
C91 C 0.7897(3) 0.47437(12) 0.24472(10) 0.0345(9) Uani 1 1 d . . .
H91 H 0.8319 0.4644 0.2646 0.041 Uiso 1 1 calc R . .
C92 C 0.6789(3) 0.48658(12) 0.25270(10) 0.0356(10) Uani 1 1 d . . .
H92 H 0.6728 0.4830 0.2764 0.043 Uiso 1 1 calc R . .
C93 C 0.6402(3) 0.52928(14) 0.24182(13) 0.0541(13) Uani 1 1 d . . .
H93A H 0.6968 0.5496 0.2435 0.065 Uiso 1 1 calc R . .
H93B H 0.5862 0.5389 0.2552 0.065 Uiso 1 1 calc R . .
C94 C 0.5969(4) 0.52329(14) 0.20614(12) 0.0528(13) Uani 1 1 d . . .
H94A H 0.5226 0.5293 0.2034 0.063 Uiso 1 1 calc R . .
H94B H 0.6320 0.5417 0.1917 0.063 Uiso 1 1 calc R . .
C95 C 0.6171(3) 0.47770(13) 0.19854(10) 0.0352(10) Uani 1 1 d . . .
H95 H 0.5658 0.4670 0.1811 0.042 Uiso 1 1 calc R . .
C96 C 0.5992(3) 0.45846(12) 0.23273(9) 0.0286(9) Uani 1 1 d . . .
C97 C 0.4905(3) 0.46458(11) 0.24192(10) 0.0312(9) Uani 1 1 d . . .
C98 C 0.4704(3) 0.47122(13) 0.27424(10) 0.0385(10) Uani 1 1 d . . .
H98 H 0.5262 0.4744 0.2904 0.046 Uiso 1 1 calc R . .
C99 C 0.3728(4) 0.47325(14) 0.28308(12) 0.0487(12) Uani 1 1 d . . .
H99 H 0.3617 0.4777 0.3051 0.058 Uiso 1 1 calc R . .
C100 C 0.2908(3) 0.46890(13) 0.26034(13) 0.0495(12) Uani 1 1 d . . .
H100 H 0.2232 0.4704 0.2666 0.059 Uiso 1 1 calc R . .
C101 C 0.3067(3) 0.46218(15) 0.22775(13) 0.0512(12) Uani 1 1 d . . .
H101 H 0.2503 0.4590 0.2118 0.061 Uiso 1 1 calc R . .
C102 C 0.4064(3) 0.46029(13) 0.21930(11) 0.0416(11) Uani 1 1 d . . .
H102 H 0.4174 0.4559 0.1972 0.050 Uiso 1 1 calc R . .
C103 C 0.5303(3) 0.25170(12) 0.21611(10) 0.0358(10) Uani 1 1 d . . .
H103 H 0.5367 0.2605 0.1945 0.043 Uiso 1 1 calc R . .
C104 C 0.5984(3) 0.26666(13) 0.24026(10) 0.0385(10) Uani 1 1 d . . .
H104 H 0.6513 0.2851 0.2355 0.046 Uiso 1 1 calc R . .
C105 C 0.5884(3) 0.25435(13) 0.27166(10) 0.0401(10) Uani 1 1 d . . .
H105 H 0.6345 0.2642 0.2890 0.048 Uiso 1 1 calc R . .
C106 C 0.5106(3) 0.22761(12) 0.27741(9) 0.0311(9) Uani 1 1 d . . .
H106 H 0.5018 0.2195 0.2990 0.037 Uiso 1 1 calc R . .
C107 C 0.4450(3) 0.21234(12) 0.25203(8) 0.0270(9) Uani 1 1 d . . .
C108 C 0.3677(3) 0.18077(11) 0.25869(8) 0.0238(8) Uani 1 1 d . . .
C109 C 0.2744(3) 0.19024(11) 0.26705(8) 0.0234(8) Uani 1 1 d . . .
C110 C 0.2301(2) 0.23190(11) 0.26561(8) 0.0228(8) Uani 1 1 d . . .
C111 C 0.1796(3) 0.24632(12) 0.23672(9) 0.0302(9) Uani 1 1 d . . .
H111 H 0.1787 0.2300 0.2177 0.036 Uiso 1 1 calc R . .
C112 C 0.1306(3) 0.28423(13) 0.23553(10) 0.0347(10) Uani 1 1 d . . .
H112 H 0.0984 0.2944 0.2156 0.042 Uiso 1 1 calc R . .
C113 C 0.1292(3) 0.30687(13) 0.26335(10) 0.0365(10) Uani 1 1 d . . .
H113 H 0.0922 0.3321 0.2635 0.044 Uiso 1 1 calc R . .
C114 C 0.1827(3) 0.29213(12) 0.29121(9) 0.0323(9) Uani 1 1 d . . .
H114 H 0.1836 0.3083 0.3104 0.039 Uiso 1 1 calc R . .
C115 C 0.2096(3) 0.15343(11) 0.27555(9) 0.0267(8) Uani 1 1 d . . .
C116 C 0.1044(3) 0.16856(11) 0.28355(9) 0.0272(9) Uani 1 1 d . . .
C117 C 0.0890(3) 0.18359(12) 0.31408(9) 0.0332(9) Uani 1 1 d . . .
H117 H 0.1428 0.1816 0.3310 0.040 Uiso 1 1 calc R . .
C118 C -0.0032(3) 0.20137(14) 0.32032(10) 0.0417(11) Uani 1 1 d . . .
H118 H -0.0107 0.2124 0.3412 0.050 Uiso 1 1 calc R . .
C119 C -0.0837(3) 0.20320(13) 0.29678(11) 0.0427(11) Uani 1 1 d . . .
H119 H -0.1471 0.2150 0.3014 0.051 Uiso 1 1 calc R . .
C120 C -0.0715(3) 0.18760(14) 0.26597(10) 0.0399(10) Uani 1 1 d . . .
H120 H -0.1268 0.1884 0.2495 0.048 Uiso 1 1 calc R . .
C121 C 0.0224(3) 0.17090(13) 0.25960(10) 0.0372(10) Uani 1 1 d . . .
H121 H 0.0308 0.1609 0.2385 0.045 Uiso 1 1 calc R . .
C122 C 0.2038(3) 0.11866(12) 0.24916(9) 0.0313(9) Uani 1 1 d . . .
H122 H 0.1610 0.1282 0.2293 0.038 Uiso 1 1 calc R . .
C123 C 0.1480(3) 0.08479(13) 0.26592(11) 0.0418(11) Uani 1 1 d . . .
H12D H 0.1631 0.0572 0.2572 0.050 Uiso 1 1 calc R . .
H12E H 0.0731 0.0893 0.2634 0.050 Uiso 1 1 calc R . .
C124 C 0.1914(3) 0.08885(13) 0.30195(10) 0.0412(11) Uani 1 1 d . . .
H12F H 0.1355 0.0938 0.3160 0.049 Uiso 1 1 calc R . .
H12G H 0.2284 0.0634 0.3094 0.049 Uiso 1 1 calc R . .
C125 C 0.2645(3) 0.12585(12) 0.30301(9) 0.0313(9) Uani 1 1 d . . .
H125 H 0.2659 0.1402 0.3244 0.038 Uiso 1 1 calc R . .
C126 C 0.3776(3) 0.11635(12) 0.29450(10) 0.0342(10) Uani 1 1 d . . .
H126 H 0.4293 0.1272 0.3117 0.041 Uiso 1 1 calc R . .
C127 C 0.3979(3) 0.07035(13) 0.28731(12) 0.0503(12) Uani 1 1 d . . .
H12H H 0.3634 0.0522 0.3021 0.060 Uiso 1 1 calc R . .
H12I H 0.4721 0.0643 0.2897 0.060 Uiso 1 1 calc R . .
C128 C 0.3526(3) 0.06428(13) 0.25184(11) 0.0466(12) Uani 1 1 d . . .
H12J H 0.4055 0.0540 0.2383 0.056 Uiso 1 1 calc R . .
H12K H 0.2952 0.0443 0.2506 0.056 Uiso 1 1 calc R . .
C129 C 0.3145(3) 0.10757(12) 0.24036(10) 0.0322(9) Uani 1 1 d . . .
H129 H 0.3200 0.1111 0.2166 0.039 Uiso 1 1 calc R . .
C130 C 0.3945(3) 0.13532(12) 0.26063(8) 0.0264(8) Uani 1 1 d . . .
C131 C 0.5032(3) 0.12876(11) 0.25106(9) 0.0279(9) Uani 1 1 d . . .
C132 C 0.5887(3) 0.13317(13) 0.27402(10) 0.0368(10) Uani 1 1 d . . .
H132 H 0.5780 0.1383 0.2960 0.044 Uiso 1 1 calc R . .
C133 C 0.6874(3) 0.13022(14) 0.26542(10) 0.0420(11) Uani 1 1 d . . .
H133 H 0.7436 0.1335 0.2814 0.050 Uiso 1 1 calc R . .
C134 C 0.7044(3) 0.12247(12) 0.23368(10) 0.0387(10) Uani 1 1 d . . .
H134 H 0.7723 0.1203 0.2277 0.046 Uiso 1 1 calc R . .
C135 C 0.6223(3) 0.11785(13) 0.21056(10) 0.0412(11) Uani 1 1 d . . .
H135 H 0.6336 0.1125 0.1886 0.049 Uiso 1 1 calc R . .
C136 C 0.5233(3) 0.12105(13) 0.21945(10) 0.0361(10) Uani 1 1 d . . .
H136 H 0.4674 0.1179 0.2033 0.043 Uiso 1 1 calc R . .
C137 C 0.2506(4) 0.21732(18) 0.04392(12) 0.0625(15) Uani 1 1 d . . .
H137 H 0.2514 0.2169 0.0210 0.075 Uiso 1 1 calc R . .
C138 C 0.3104(4) 0.24502(18) 0.06092(14) 0.0658(15) Uani 1 1 d . . .
H138 H 0.3540 0.2629 0.0503 0.079 Uiso 1 1 calc R . .
C139 C 0.3069(4) 0.24688(16) 0.09336(13) 0.0575(13) Uani 1 1 d . . .
H139 H 0.3484 0.2661 0.1060 0.069 Uiso 1 1 calc R . .
C140 C 0.2428(3) 0.22062(13) 0.10800(11) 0.0417(11) Uani 1 1 d . . .
H140 H 0.2390 0.2223 0.1307 0.050 Uiso 1 1 calc R . .
C141 C 0.1842(3) 0.19201(12) 0.09026(9) 0.0301(9) Uani 1 1 d . . .
C142 C 0.1156(3) 0.16440(12) 0.10654(8) 0.0278(9) Uani 1 1 d . . .
C143 C 0.0246(3) 0.17605(11) 0.11466(8) 0.0259(8) Uani 1 1 d . . .
C144 C -0.0274(3) 0.21489(12) 0.10197(9) 0.0274(9) Uani 1 1 d . . .
C145 C -0.0740(3) 0.21577(14) 0.07024(10) 0.0406(10) Uani 1 1 d . . .
H145 H -0.0668 0.1929 0.0563 0.049 Uiso 1 1 calc R . .
C146 C -0.1301(3) 0.24962(16) 0.05916(11) 0.0505(12) Uani 1 1 d . . .
H146 H -0.1613 0.2505 0.0375 0.061 Uiso 1 1 calc R . .
C147 C -0.1401(3) 0.28182(16) 0.07960(13) 0.0561(13) Uani 1 1 d . . .
H147 H -0.1814 0.3049 0.0728 0.067 Uiso 1 1 calc R . .
C148 C -0.0897(3) 0.28068(14) 0.11051(12) 0.0459(11) Uani 1 1 d . . .
H148 H -0.0956 0.3037 0.1245 0.055 Uiso 1 1 calc R . .
C149 C -0.0304(3) 0.14567(12) 0.13423(8) 0.0281(9) Uani 1 1 d . . .
C150 C -0.1369(3) 0.16243(12) 0.14005(9) 0.0308(9) Uani 1 1 d . . .
C151 C -0.2156(3) 0.16125(14) 0.11485(11) 0.0425(11) Uani 1 1 d . . .
H151 H -0.2037 0.1481 0.0950 0.051 Uiso 1 1 calc R . .
C152 C -0.3099(3) 0.17868(15) 0.11804(12) 0.0503(12) Uani 1 1 d . . .
H152 H -0.3615 0.1783 0.1004 0.060 Uiso 1 1 calc R . .
C153 C -0.3294(3) 0.19698(14) 0.14737(12) 0.0491(12) Uani 1 1 d . . .
H153 H -0.3948 0.2084 0.1500 0.059 Uiso 1 1 calc R . .
C154 C -0.2532(3) 0.19833(13) 0.17234(11) 0.0408(10) Uani 1 1 d . . .
H154 H -0.2658 0.2108 0.1923 0.049 Uiso 1 1 calc R . .
C155 C -0.1582(3) 0.18157(12) 0.16863(9) 0.0334(9) Uani 1 1 d . . .
H155 H -0.1060 0.1832 0.1861 0.040 Uiso 1 1 calc R . .
C156 C -0.0358(3) 0.10121(12) 0.11903(10) 0.0333(9) Uani 1 1 d . . .
H156 H -0.0833 0.1005 0.0987 0.040 Uiso 1 1 calc R . .
C157 C -0.0812(3) 0.07796(13) 0.14647(10) 0.0425(11) Uani 1 1 d . . .
H15A H -0.0664 0.0480 0.1453 0.051 Uiso 1 1 calc R . .
H15B H -0.1563 0.0819 0.1452 0.051 Uiso 1 1 calc R . .
C158 C -0.0294(3) 0.09662(13) 0.17778(10) 0.0379(10) Uani 1 1 d . . .
H15C H 0.0149 0.0760 0.1899 0.045 Uiso 1 1 calc R . .
H15D H -0.0810 0.1066 0.1919 0.045 Uiso 1 1 calc R . .
C159 C 0.0356(3) 0.13325(12) 0.16631(9) 0.0299(9) Uani 1 1 d . . .
H159 H 0.0378 0.1564 0.1823 0.036 Uiso 1 1 calc R . .
C160 C 0.1467(3) 0.12191(12) 0.15806(9) 0.0297(9) Uani 1 1 d . . .
H160 H 0.1985 0.1409 0.1694 0.036 Uiso 1 1 calc R . .
C161 C 0.1765(3) 0.07624(12) 0.16450(9) 0.0339(9) Uani 1 1 d . . .
H16A H 0.2517 0.0726 0.1659 0.041 Uiso 1 1 calc R . .
H16B H 0.1511 0.0663 0.1849 0.041 Uiso 1 1 calc R . .
C162 C 0.1242(3) 0.05306(12) 0.13502(10) 0.0362(10) Uani 1 1 d . . .
H16C H 0.0714 0.0339 0.1418 0.043 Uiso 1 1 calc R . .
H16D H 0.1749 0.0370 0.1240 0.043 Uiso 1 1 calc R . .
C163 C 0.0750(3) 0.08686(12) 0.11239(9) 0.0314(9) Uani 1 1 d . . .
H163 H 0.0758 0.0783 0.0892 0.038 Uiso 1 1 calc R . .
C164 C 0.1525(3) 0.12315(12) 0.12034(8) 0.0269(8) Uani 1 1 d . . .
C165 C 0.2595(3) 0.11347(12) 0.11044(9) 0.0318(9) Uani 1 1 d . . .
C166 C 0.2758(3) 0.08999(14) 0.08353(10) 0.0405(10) Uani 1 1 d . . .
H166 H 0.2192 0.0773 0.0714 0.049 Uiso 1 1 calc R . .
C167 C 0.3738(3) 0.08464(15) 0.07390(11) 0.0491(12) Uani 1 1 d . . .
H167 H 0.3834 0.0688 0.0551 0.059 Uiso 1 1 calc R . .
C168 C 0.4571(3) 0.10233(14) 0.09152(11) 0.0450(11) Uani 1 1 d . . .
H168 H 0.5241 0.0985 0.0851 0.054 Uiso 1 1 calc R . .
C169 C 0.4425(3) 0.12541(13) 0.11826(11) 0.0415(10) Uani 1 1 d . . .
H169 H 0.4995 0.1379 0.1304 0.050 Uiso 1 1 calc R . .
C170 C 0.3455(3) 0.13080(12) 0.12785(10) 0.0335(9) Uani 1 1 d . . .
H170 H 0.3370 0.1466 0.1467 0.040 Uiso 1 1 calc R . .
C171 C 0.3105(4) 0.24815(15) 0.88882(14) 0.0577(14) Uani 1 1 d . . .
H171 H 0.3297 0.2342 0.8702 0.069 Uiso 1 1 calc R . .
C172 C 0.3669(4) 0.24261(18) 0.91778(16) 0.0711(16) Uani 1 1 d . . .
H172 H 0.4250 0.2249 0.9190 0.085 Uiso 1 1 calc R . .
C173 C 0.3413(4) 0.26201(17) 0.94488(14) 0.0622(14) Uani 1 1 d . . .
H173 H 0.3800 0.2580 0.9652 0.075 Uiso 1 1 calc R . .
C174 C 0.2577(3) 0.28750(14) 0.94202(11) 0.0482(12) Uani 1 1 d . . .
H174 H 0.2380 0.3014 0.9607 0.058 Uiso 1 1 calc R . .
C175 C 0.2015(3) 0.29344(12) 0.91250(9) 0.0303(9) Uani 1 1 d . . .
C176 C 0.1169(3) 0.32355(12) 0.91020(8) 0.0272(8) Uani 1 1 d . . .
C177 C 0.0237(3) 0.31484(12) 0.91865(8) 0.0275(8) Uani 1 1 d . . .
C178 C -0.0096(3) 0.27208(12) 0.92572(9) 0.0282(9) Uani 1 1 d . . .
C179 C -0.0458(3) 0.24719(13) 0.89964(10) 0.0371(10) Uani 1 1 d . . .
H179 H -0.0456 0.2574 0.8781 0.045 Uiso 1 1 calc R . .
C180 C -0.0814(3) 0.20837(14) 0.90477(11) 0.0464(11) Uani 1 1 d . . .
H180 H -0.1063 0.1913 0.8871 0.056 Uiso 1 1 calc R . .
C181 C -0.0802(3) 0.19451(14) 0.93673(12) 0.0508(12) Uani 1 1 d . . .
H181 H -0.1040 0.1676 0.9412 0.061 Uiso 1 1 calc R . .
C182 C -0.0450(3) 0.21969(14) 0.96127(12) 0.0518(12) Uani 1 1 d . . .
H182 H -0.0453 0.2101 0.9829 0.062 Uiso 1 1 calc R . .
C183 C -0.0508(3) 0.35048(12) 0.91730(9) 0.0321(9) Uani 1 1 d . . .
C184 C -0.1557(3) 0.33654(12) 0.92622(9) 0.0310(9) Uani 1 1 d . . .
C185 C -0.2280(3) 0.32018(13) 0.90299(10) 0.0392(10) Uani 1 1 d . . .
H185 H -0.2114 0.3176 0.8813 0.047 Uiso 1 1 calc R . .
C186 C -0.3232(3) 0.30756(14) 0.91069(11) 0.0444(11) Uani 1 1 d . . .
H186 H -0.3712 0.2969 0.8942 0.053 Uiso 1 1 calc R . .
C187 C -0.3495(3) 0.31020(16) 0.94176(12) 0.0529(13) Uani 1 1 d . . .
H187 H -0.4154 0.3019 0.9470 0.063 Uiso 1 1 calc R . .
C188 C -0.2776(4) 0.32532(17) 0.96547(11) 0.0580(14) Uani 1 1 d . . .
H188 H -0.2939 0.3268 0.9873 0.070 Uiso 1 1 calc R . .
C189 C -0.1834(3) 0.33812(15) 0.95788(10) 0.0482(12) Uani 1 1 d . . .
H189 H -0.1356 0.3484 0.9746 0.058 Uiso 1 1 calc R . .
C190 C -0.0088(3) 0.38892(13) 0.93712(11) 0.0416(11) Uani 1 1 d . . .
H190 H -0.0109 0.3839 0.9609 0.050 Uiso 1 1 calc R . .
C191 C -0.0904(4) 0.42125(15) 0.92492(15) 0.0642(16) Uani 1 1 d . . .
H19A H -0.1486 0.4207 0.9385 0.077 Uiso 1 1 calc R . .
H19B H -0.0606 0.4494 0.9257 0.077 Uiso 1 1 calc R . .
C192 C -0.1258(4) 0.40927(15) 0.89011(13) 0.0582(14) Uani 1 1 d . . .
H19C H -0.1160 0.4324 0.8751 0.070 Uiso 1 1 calc R . .
H19D H -0.1989 0.4012 0.8880 0.070 Uiso 1 1 calc R . .
C193 C -0.0578(3) 0.37266(14) 0.88336(10) 0.0430(11) Uani 1 1 d . . .
H193 H -0.0921 0.3545 0.8661 0.052 Uiso 1 1 calc R . .
C194 C 0.0535(3) 0.38522(14) 0.87496(11) 0.0426(11) Uani 1 1 d . . .
H194 H 0.0670 0.3740 0.8533 0.051 Uiso 1 1 calc R . .
C195 C 0.0790(4) 0.43165(15) 0.87713(14) 0.0668(16) Uani 1 1 d . . .
H19E H 0.1319 0.4387 0.8625 0.080 Uiso 1 1 calc R . .
H19F H 0.0171 0.4484 0.8709 0.080 Uiso 1 1 calc R . .
C196 C 0.1187(4) 0.43996(14) 0.91238(14) 0.0614(15) Uani 1 1 d . . .
H19G H 0.0783 0.4619 0.9219 0.074 Uiso 1 1 calc R . .
H19H H 0.1916 0.4483 0.9142 0.074 Uiso 1 1 calc R . .
C197 C 0.1048(3) 0.39818(12) 0.92921(11) 0.0401(10) Uani 1 1 d . . .
H197 H 0.1538 0.3954 0.9491 0.048 Uiso 1 1 calc R . .
C198 C 0.1343(3) 0.36847(12) 0.90186(9) 0.0322(9) Uani 1 1 d . . .
C199 C 0.2449(3) 0.37447(12) 0.89374(10) 0.0358(10) Uani 1 1 d . . .
C200 C 0.2706(3) 0.37553(13) 0.86168(10) 0.0388(10) Uani 1 1 d . . .
H200 H 0.2178 0.3749 0.8443 0.047 Uiso 1 1 calc R . .
C201 C 0.3719(3) 0.37747(13) 0.85489(11) 0.0425(11) Uani 1 1 d . . .
H201 H 0.3878 0.3784 0.8330 0.051 Uiso 1 1 calc R . .
C202 C 0.4496(3) 0.37805(13) 0.87955(11) 0.0414(11) Uani 1 1 d . . .
H202 H 0.5190 0.3786 0.8748 0.050 Uiso 1 1 calc R . .
C203 C 0.4258(3) 0.37789(14) 0.91093(11) 0.0465(11) Uani 1 1 d . . .
H203 H 0.4790 0.3788 0.9281 0.056 Uiso 1 1 calc R . .
C204 C 0.3245(3) 0.37634(13) 0.91787(10) 0.0397(10) Uani 1 1 d . . .
H204 H 0.3097 0.3766 0.9399 0.048 Uiso 1 1 calc R . .
C205 C 0.5148(6) 0.1632(3) 0.0240(2) 0.136(3) Uiso 1 1 d . . .
H20A H 0.4976 0.1340 0.0188 0.164 Uiso 1 1 d R A .
H20B H 0.4846 0.1706 0.0442 0.164 Uiso 1 1 d R . .
Cl1 Cl 0.6477(3) 0.17142(13) 0.02978(9) 0.1740(13) Uiso 0.83 1 d P A 1
Cl1' Cl 0.6358(15) 0.1346(7) 0.0302(5) 0.191(7) Uiso 0.17 1 d P A 2
Cl2 Cl 0.4648(2) 0.19362(9) -0.00580(6) 0.1531(9) Uiso 1 1 d . A .
N1 N 0.6856(3) 0.89706(12) 0.06269(8) 0.0437(9) Uani 1 1 d . . .
N2 N 0.4703(2) 0.84076(10) 0.12869(8) 0.0344(8) Uani 1 1 d . . .
N3 N 0.5037(3) 0.34591(11) 0.03631(8) 0.0410(9) Uani 1 1 d . . .
N4 N 0.2708(2) 0.36601(10) 0.10785(8) 0.0391(8) Uani 1 1 d . . .
N5 N 0.5412(2) 0.36838(9) 0.27204(7) 0.0294(7) Uani 1 1 d . . .
N6 N 0.7611(2) 0.33802(9) 0.20009(7) 0.0261(7) Uani 1 1 d . . .
N7 N 0.4550(2) 0.22534(10) 0.22126(7) 0.0292(7) Uani 1 1 d . . .
N8 N 0.2333(2) 0.25636(9) 0.29262(7) 0.0250(7) Uani 1 1 d . . .
N9 N 0.1890(3) 0.18990(12) 0.05774(8) 0.0415(9) Uani 1 1 d . . .
N10 N -0.0326(2) 0.24821(10) 0.12144(7) 0.0322(8) Uani 1 1 d . . .
N11 N 0.2273(2) 0.27323(11) 0.88605(8) 0.0390(8) Uani 1 1 d . . .
N12 N -0.0089(2) 0.25845(10) 0.95614(7) 0.0354(8) Uani 1 1 d . . .

loop_
_atom_site_aniso_label
_atom_site_aniso_U_11
_atom_site_aniso_U_22
_atom_site_aniso_U_33
_atom_site_aniso_U_23
_atom_site_aniso_U_13
_atom_site_aniso_U_12
B1 0.066(4) 0.067(4) 0.038(3) 0.004(3) 0.009(3) -0.003(3)
B2 0.044(3) 0.039(3) 0.046(3) 0.016(2) 0.016(2) 0.008(2)
B3 0.065(4) 0.080(5) 0.040(3) 0.000(3) 0.007(3) -0.004(4)
B4 0.055(3) 0.058(4) 0.050(3) 0.009(3) 0.017(3) 0.005(3)
B5 0.042(3) 0.053(3) 0.038(3) -0.002(2) 0.011(2) -0.009(3)
B6 0.038(3) 0.033(3) 0.037(2) -0.003(2) 0.002(2) 0.004(2)
B7 0.042(3) 0.043(3) 0.040(3) -0.007(2) 0.009(2) -0.012(2)
B8 0.036(3) 0.032(3) 0.030(2) -0.003(2) 0.000(2) -0.001(2)
B9 0.068(4) 0.076(5) 0.040(3) -0.004(3) 0.011(3) 0.014(4)
B10 0.042(3) 0.039(3) 0.049(3) -0.010(2) 0.016(2) -0.005(2)
B11 0.057(3) 0.052(3) 0.047(3) -0.012(3) 0.030(3) -0.011(3)
B12 0.060(4) 0.066(4) 0.040(3) 0.007(3) -0.003(3) -0.012(3)
C1 0.054(3) 0.089(4) 0.048(3) -0.022(3) 0.026(3) 0.004(3)
C2 0.048(3) 0.066(4) 0.085(4) -0.023(3) 0.022(3) 0.010(3)
C3 0.042(3) 0.045(3) 0.084(4) -0.011(3) 0.013(3) 0.009(2)
C4 0.035(2) 0.036(3) 0.052(3) -0.001(2) 0.013(2) 0.005(2)
C5 0.027(2) 0.026(2) 0.038(2) -0.0063(18) 0.0097(18) -0.0065(18)
C6 0.026(2) 0.030(2) 0.0270(19) -0.0010(17) 0.0055(16) 0.0033(18)
C7 0.0235(19) 0.025(2) 0.0261(18) 0.0001(16) 0.0065(16) 0.0023(17)
C8 0.025(2) 0.032(2) 0.035(2) 0.0003(18) 0.0123(17) -0.0001(18)
C9 0.041(3) 0.052(3) 0.042(2) -0.002(2) -0.004(2) -0.005(2)
C10 0.044(3) 0.065(4) 0.067(3) -0.019(3) -0.004(3) -0.008(3)
C11 0.039(3) 0.047(3) 0.077(4) -0.017(3) 0.005(3) -0.010(2)
C12 0.047(3) 0.025(2) 0.080(3) 0.002(2) 0.026(3) -0.006(2)
C13 0.025(2) 0.036(2) 0.034(2) 0.0003(18) 0.0058(17) 0.0045(18)
C14 0.028(2) 0.030(2) 0.044(2) 0.0005(19) 0.0156(19) 0.0028(18)
C15 0.027(2) 0.058(3) 0.045(2) 0.002(2) 0.007(2) 0.004(2)
C16 0.031(2) 0.059(3) 0.072(3) -0.002(3) 0.012(2) 0.000(2)
C17 0.032(2) 0.043(3) 0.081(3) 0.002(3) 0.026(3) -0.005(2)
C18 0.040(3) 0.033(2) 0.060(3) 0.003(2) 0.025(2) 0.004(2)
C19 0.037(2) 0.036(2) 0.045(2) -0.002(2) 0.017(2) 0.007(2)
C20 0.032(2) 0.029(2) 0.0293(19) -0.0035(17) 0.0071(17) 0.0013(18)
C21 0.036(2) 0.036(2) 0.047(2) -0.004(2) 0.017(2) 0.005(2)
C22 0.037(2) 0.039(3) 0.064(3) -0.003(2) 0.018(2) 0.004(2)
C23 0.024(2) 0.029(2) 0.041(2) 0.0048(18) 0.0040(17) 0.0002(18)
C24 0.034(2) 0.025(2) 0.034(2) 0.0062(17) 0.0053(18) 0.0010(18)
C25 0.044(2) 0.022(2) 0.049(2) -0.0001(19) 0.011(2) -0.001(2)
C26 0.031(2) 0.028(2) 0.043(2) -0.0037(19) 0.0031(18) 0.0006(19)
C27 0.028(2) 0.027(2) 0.034(2) -0.0014(17) 0.0057(17) 0.0029(18)
C28 0.025(2) 0.030(2) 0.033(2) -0.0025(17) 0.0066(17) -0.0009(18)
C29 0.031(2) 0.031(2) 0.038(2) -0.0039(18) 0.0111(18) -0.0072(19)
C30 0.043(3) 0.065(3) 0.034(2) 0.006(2) 0.008(2) -0.012(2)
C31 0.048(3) 0.093(4) 0.044(3) 0.001(3) 0.017(2) -0.027(3)
C32 0.039(3) 0.061(3) 0.058(3) -0.014(3) 0.021(2) -0.014(3)
C33 0.034(2) 0.041(3) 0.070(3) -0.007(2) 0.016(2) -0.001(2)
C34 0.032(2) 0.031(2) 0.048(2) 0.0015(19) 0.010(2) 0.0013(19)
C35 0.039(3) 0.059(3) 0.064(3) -0.025(3) 0.015(2) -0.004(3)
C36 0.037(3) 0.039(3) 0.071(3) -0.012(3) 0.010(2) 0.002(2)
C37 0.047(3) 0.034(3) 0.064(3) 0.002(2) 0.007(2) 0.002(2)
C38 0.038(2) 0.034(2) 0.042(2) -0.001(2) 0.006(2) -0.004(2)
C39 0.025(2) 0.034(2) 0.037(2) -0.0070(19) 0.0055(17) -0.0060(18)
C40 0.030(2) 0.032(2) 0.031(2) 0.0024(18) 0.0027(17) -0.0010(19)
C41 0.032(2) 0.032(2) 0.039(2) 0.0009(19) 0.0049(18) -0.0060(19)
C42 0.026(2) 0.033(2) 0.046(2) -0.003(2) 0.0046(19) -0.0014(19)
C43 0.042(3) 0.048(3) 0.054(3) 0.002(2) 0.002(2) -0.005(2)
C44 0.045(3) 0.054(3) 0.086(4) -0.019(3) 0.000(3) -0.013(3)
C45 0.037(3) 0.053(3) 0.105(5) -0.008(3) 0.013(3) -0.018(3)
C46 0.047(3) 0.044(3) 0.085(4) 0.007(3) 0.026(3) -0.007(3)
C47 0.033(2) 0.032(2) 0.066(3) 0.007(2) 0.011(2) -0.004(2)
C48 0.033(3) 0.025(2) 0.098(4) 0.001(3) 0.006(3) -0.002(2)
C49 0.038(3) 0.042(3) 0.108(4) 0.004(3) 0.002(3) 0.001(2)
C50 0.035(3) 0.038(3) 0.127(5) 0.010(3) 0.002(3) 0.004(2)
C51 0.048(3) 0.036(3) 0.143(6) 0.018(4) 0.029(4) 0.001(3)
C52 0.047(3) 0.048(3) 0.137(6) 0.020(3) 0.032(4) 0.009(3)
C53 0.047(3) 0.038(3) 0.095(4) -0.002(3) 0.024(3) 0.006(2)
C54 0.032(2) 0.045(3) 0.078(3) -0.018(3) 0.012(2) -0.004(2)
C55 0.050(3) 0.039(3) 0.134(6) -0.021(3) 0.024(3) -0.008(3)
C56 0.053(3) 0.033(3) 0.158(6) 0.019(4) 0.022(4) 0.007(3)
C57 0.037(3) 0.038(3) 0.090(4) 0.019(3) 0.005(3) -0.004(2)
C58 0.043(3) 0.039(3) 0.072(3) 0.011(2) 0.008(2) -0.005(2)
C59 0.053(3) 0.032(3) 0.100(4) 0.003(3) 0.023(3) -0.010(2)
C60 0.037(3) 0.040(3) 0.096(4) -0.012(3) 0.019(3) -0.009(2)
C61 0.032(2) 0.037(3) 0.061(3) -0.010(2) 0.009(2) -0.007(2)
C62 0.035(2) 0.032(2) 0.043(2) -0.0009(19) 0.0102(19) -0.004(2)
C63 0.031(2) 0.031(2) 0.054(3) -0.001(2) 0.011(2) -0.012(2)
C64 0.043(3) 0.065(3) 0.052(3) 0.000(3) 0.014(2) -0.007(3)
C65 0.068(4) 0.080(4) 0.067(3) -0.016(3) 0.036(3) -0.016(3)
C66 0.044(3) 0.063(4) 0.097(4) -0.017(3) 0.029(3) -0.008(3)
C67 0.035(3) 0.052(3) 0.081(4) -0.003(3) 0.013(3) -0.005(2)
C68 0.034(2) 0.043(3) 0.061(3) -0.006(2) 0.008(2) -0.004(2)
C69 0.033(2) 0.028(2) 0.049(2) 0.0014(19) 0.021(2) 0.0007(19)
C70 0.031(2) 0.032(2) 0.057(3) -0.005(2) 0.016(2) -0.004(2)
C71 0.030(2) 0.037(2) 0.053(3) -0.001(2) 0.003(2) -0.006(2)
C72 0.029(2) 0.030(2) 0.047(2) 0.0030(19) 0.0050(19) -0.0056(19)
C73 0.025(2) 0.022(2) 0.035(2) -0.0029(17) 0.0101(17) 0.0031(17)
C74 0.024(2) 0.025(2) 0.0312(19) 0.0007(16) 0.0084(16) -0.0020(17)
C75 0.0189(18) 0.024(2) 0.0262(18) -0.0005(16) 0.0042(15) -0.0013(16)
C76 0.0195(19) 0.026(2) 0.033(2) 0.0015(17) 0.0110(16) -0.0041(17)
C77 0.024(2) 0.028(2) 0.036(2) -0.0008(17) 0.0032(17) -0.0039(18)
C78 0.029(2) 0.037(3) 0.046(2) 0.008(2) -0.0015(19) -0.003(2)
C79 0.031(2) 0.031(2) 0.055(3) 0.001(2) 0.009(2) 0.007(2)
C80 0.032(2) 0.027(2) 0.042(2) -0.0030(18) 0.0111(19) 0.0013(19)
C81 0.025(2) 0.024(2) 0.037(2) 0.0011(17) 0.0094(17) -0.0045(17)
C82 0.026(2) 0.024(2) 0.040(2) 0.0068(17) 0.0149(18) -0.0073(17)
C83 0.032(2) 0.038(3) 0.051(3) 0.000(2) 0.014(2) -0.005(2)
C84 0.044(3) 0.048(3) 0.069(3) -0.005(2) 0.028(3) 0.000(2)
C85 0.031(2) 0.039(3) 0.071(3) 0.006(2) 0.021(2) 0.001(2)
C86 0.025(2) 0.051(3) 0.068(3) 0.010(3) 0.009(2) -0.002(2)
C87 0.032(2) 0.039(3) 0.047(2) 0.004(2) 0.007(2) -0.004(2)
C88 0.035(2) 0.030(2) 0.047(2) 0.0108(19) 0.0183(19) 0.0045(19)
C89 0.041(3) 0.036(3) 0.079(3) 0.019(2) 0.028(2) -0.003(2)
C90 0.037(3) 0.037(3) 0.085(4) 0.001(2) 0.020(3) -0.010(2)
C91 0.029(2) 0.024(2) 0.052(2) -0.0056(19) 0.0085(19) -0.0062(18)
C92 0.031(2) 0.025(2) 0.052(2) -0.0078(19) 0.0132(19) -0.0009(19)
C93 0.042(3) 0.030(3) 0.093(4) -0.011(3) 0.024(3) -0.007(2)
C94 0.044(3) 0.032(3) 0.085(4) 0.016(2) 0.023(3) 0.004(2)
C95 0.029(2) 0.035(2) 0.043(2) 0.0153(19) 0.0107(18) 0.0017(19)
C96 0.027(2) 0.022(2) 0.038(2) 0.0003(17) 0.0114(17) -0.0003(17)
C97 0.029(2) 0.018(2) 0.048(2) -0.0004(18) 0.0116(19) 0.0043(17)
C98 0.037(2) 0.033(2) 0.048(2) 0.000(2) 0.017(2) 0.003(2)
C99 0.051(3) 0.038(3) 0.062(3) -0.003(2) 0.028(3) 0.006(2)
C100 0.034(3) 0.030(3) 0.089(4) 0.009(2) 0.028(3) 0.009(2)
C101 0.028(2) 0.046(3) 0.081(3) 0.009(3) 0.014(2) -0.002(2)
C102 0.034(2) 0.035(3) 0.058(3) 0.004(2) 0.018(2) 0.001(2)
C103 0.036(2) 0.030(2) 0.044(2) -0.0005(19) 0.017(2) -0.009(2)
C104 0.029(2) 0.035(2) 0.054(3) 0.000(2) 0.013(2) -0.007(2)
C105 0.031(2) 0.036(2) 0.053(3) -0.004(2) 0.006(2) -0.004(2)
C106 0.026(2) 0.029(2) 0.038(2) 0.0009(18) 0.0040(18) -0.0051(18)
C107 0.0198(19) 0.029(2) 0.032(2) -0.0027(17) 0.0056(16) 0.0035(17)
C108 0.028(2) 0.0187(19) 0.0251(18) -0.0026(15) 0.0054(16) -0.0034(17)
C109 0.0229(19) 0.025(2) 0.0228(17) -0.0035(15) 0.0050(15) -0.0022(17)
C110 0.0158(18) 0.023(2) 0.0301(19) -0.0010(16) 0.0054(15) -0.0051(16)
C111 0.027(2) 0.032(2) 0.031(2) -0.0061(18) 0.0034(17) -0.0026(18)
C112 0.024(2) 0.035(2) 0.046(2) 0.006(2) 0.0029(18) 0.0028(19)
C113 0.027(2) 0.029(2) 0.054(3) 0.000(2) 0.007(2) 0.0057(19)
C114 0.029(2) 0.028(2) 0.041(2) -0.0032(18) 0.0071(18) -0.0019(19)
C115 0.0235(19) 0.025(2) 0.0331(19) -0.0034(17) 0.0090(16) 0.0016(17)
C116 0.0207(19) 0.022(2) 0.040(2) -0.0018(17) 0.0086(17) -0.0067(17)
C117 0.027(2) 0.035(2) 0.040(2) -0.0019(19) 0.0085(18) -0.0014(19)
C118 0.040(3) 0.044(3) 0.044(2) -0.003(2) 0.020(2) 0.000(2)
C119 0.027(2) 0.035(3) 0.068(3) 0.008(2) 0.017(2) 0.001(2)
C120 0.025(2) 0.046(3) 0.050(3) 0.007(2) 0.0081(19) -0.002(2)
C121 0.028(2) 0.042(3) 0.043(2) 0.005(2) 0.0089(19) 0.002(2)
C122 0.027(2) 0.025(2) 0.042(2) -0.0084(18) 0.0088(18) -0.0054(18)
C123 0.033(2) 0.024(2) 0.071(3) -0.008(2) 0.015(2) -0.0096(19)
C124 0.038(2) 0.028(2) 0.060(3) 0.009(2) 0.015(2) -0.002(2)
C125 0.030(2) 0.030(2) 0.036(2) 0.0065(18) 0.0139(17) -0.0011(18)
C126 0.028(2) 0.034(2) 0.043(2) 0.0092(19) 0.0126(18) 0.0062(19)
C127 0.047(3) 0.030(2) 0.079(3) 0.018(2) 0.032(3) 0.009(2)
C128 0.039(2) 0.028(2) 0.077(3) -0.006(2) 0.022(2) -0.003(2)
C129 0.027(2) 0.026(2) 0.045(2) -0.0065(18) 0.0120(18) -0.0046(18)
C130 0.024(2) 0.025(2) 0.0310(19) -0.0013(16) 0.0079(16) -0.0013(17)
C131 0.025(2) 0.022(2) 0.039(2) 0.0014(17) 0.0112(18) 0.0044(17)
C132 0.029(2) 0.040(3) 0.043(2) 0.003(2) 0.0088(19) 0.003(2)
C133 0.026(2) 0.050(3) 0.051(3) 0.012(2) 0.005(2) 0.002(2)
C134 0.032(2) 0.028(2) 0.058(3) 0.010(2) 0.019(2) 0.0083(19)
C135 0.042(3) 0.037(3) 0.048(2) -0.001(2) 0.021(2) 0.004(2)
C136 0.030(2) 0.035(2) 0.044(2) -0.0051(19) 0.0080(19) 0.0004(19)
C137 0.056(3) 0.078(4) 0.056(3) 0.025(3) 0.023(3) 0.004(3)
C138 0.047(3) 0.067(4) 0.087(4) 0.018(3) 0.024(3) -0.006(3)
C139 0.044(3) 0.047(3) 0.084(4) 0.010(3) 0.016(3) -0.007(2)
C140 0.032(2) 0.032(2) 0.062(3) 0.003(2) 0.010(2) -0.003(2)
C141 0.025(2) 0.027(2) 0.039(2) -0.0008(18) 0.0080(17) 0.0086(18)
C142 0.029(2) 0.027(2) 0.0284(19) -0.0045(17) 0.0068(17) 0.0006(18)
C143 0.024(2) 0.027(2) 0.0273(18) -0.0041(16) 0.0040(16) -0.0036(17)
C144 0.0204(19) 0.031(2) 0.032(2) 0.0023(17) 0.0077(16) -0.0019(17)
C145 0.035(2) 0.043(3) 0.045(2) 0.001(2) 0.007(2) 0.003(2)
C146 0.040(3) 0.062(3) 0.050(3) 0.019(3) 0.003(2) 0.006(3)
C147 0.038(3) 0.048(3) 0.084(4) 0.021(3) 0.014(3) 0.011(2)
C148 0.035(2) 0.035(3) 0.070(3) 0.006(2) 0.017(2) 0.003(2)
C149 0.0226(19) 0.031(2) 0.0311(19) -0.0077(17) 0.0053(16) 0.0006(18)
C150 0.022(2) 0.029(2) 0.043(2) 0.0018(18) 0.0100(18) -0.0066(18)
C151 0.032(2) 0.046(3) 0.051(3) -0.004(2) 0.011(2) -0.003(2)
C152 0.028(2) 0.058(3) 0.066(3) 0.004(3) 0.007(2) -0.003(2)
C153 0.035(3) 0.038(3) 0.078(3) 0.000(2) 0.025(3) 0.003(2)
C154 0.030(2) 0.035(2) 0.060(3) -0.001(2) 0.015(2) 0.000(2)
C155 0.032(2) 0.029(2) 0.041(2) 0.0001(18) 0.0103(18) -0.0064(19)
C156 0.029(2) 0.028(2) 0.042(2) -0.0036(18) 0.0044(18) -0.0062(18)
C157 0.035(2) 0.031(2) 0.064(3) 0.001(2) 0.014(2) -0.003(2)
C158 0.037(2) 0.031(2) 0.048(2) 0.003(2) 0.018(2) -0.001(2)
C159 0.028(2) 0.031(2) 0.032(2) 0.0008(17) 0.0087(17) -0.0013(18)
C160 0.026(2) 0.028(2) 0.035(2) -0.0032(17) 0.0025(17) -0.0049(18)
C161 0.032(2) 0.030(2) 0.040(2) 0.0006(18) 0.0071(18) -0.0013(19)
C162 0.032(2) 0.028(2) 0.049(2) -0.0060(19) 0.0042(19) -0.0022(19)
C163 0.032(2) 0.030(2) 0.032(2) -0.0041(17) 0.0045(17) 0.0000(19)
C164 0.026(2) 0.027(2) 0.0287(19) -0.0012(16) 0.0052(16) 0.0035(17)
C165 0.032(2) 0.022(2) 0.042(2) 0.0027(18) 0.0079(18) 0.0034(18)
C166 0.031(2) 0.048(3) 0.043(2) -0.009(2) 0.0088(19) 0.003(2)
C167 0.051(3) 0.048(3) 0.052(3) -0.006(2) 0.019(2) 0.017(2)
C168 0.032(2) 0.044(3) 0.061(3) 0.013(2) 0.017(2) 0.011(2)
C169 0.034(2) 0.037(3) 0.055(3) 0.006(2) 0.011(2) 0.002(2)
C170 0.025(2) 0.032(2) 0.044(2) -0.0068(19) 0.0046(18) 0.0018(18)
C171 0.052(3) 0.038(3) 0.087(4) -0.012(3) 0.029(3) 0.006(3)
C172 0.045(3) 0.059(4) 0.109(5) 0.003(4) 0.007(3) 0.013(3)
C173 0.047(3) 0.056(3) 0.081(4) -0.002(3) -0.008(3) 0.009(3)
C174 0.043(3) 0.045(3) 0.055(3) -0.005(2) -0.006(2) 0.004(2)
C175 0.029(2) 0.026(2) 0.037(2) -0.0032(18) 0.0067(18) -0.0045(18)
C176 0.026(2) 0.030(2) 0.0266(18) -0.0005(17) 0.0035(16) -0.0006(18)
C177 0.030(2) 0.026(2) 0.0275(19) -0.0021(16) 0.0055(16) -0.0016(18)
C178 0.0218(19) 0.026(2) 0.037(2) 0.0015(18) 0.0079(17) 0.0024(17)
C179 0.035(2) 0.035(2) 0.042(2) -0.002(2) 0.0047(19) -0.003(2)
C180 0.041(3) 0.036(3) 0.062(3) -0.007(2) 0.002(2) -0.003(2)
C181 0.045(3) 0.028(2) 0.077(3) 0.011(2) -0.002(3) -0.008(2)
C182 0.051(3) 0.041(3) 0.062(3) 0.019(2) 0.002(2) -0.008(2)
C183 0.029(2) 0.032(2) 0.036(2) 0.0001(18) 0.0053(18) -0.0025(19)
C184 0.026(2) 0.025(2) 0.044(2) -0.0012(18) 0.0116(18) -0.0022(18)
C185 0.042(2) 0.036(2) 0.041(2) 0.001(2) 0.011(2) 0.002(2)
C186 0.034(2) 0.042(3) 0.056(3) -0.004(2) 0.005(2) -0.004(2)
C187 0.031(2) 0.063(3) 0.068(3) -0.009(3) 0.020(2) -0.007(2)
C188 0.054(3) 0.075(4) 0.049(3) -0.011(3) 0.024(2) -0.015(3)
C189 0.041(3) 0.063(3) 0.042(2) -0.009(2) 0.008(2) -0.010(2)
C190 0.039(2) 0.034(2) 0.054(3) -0.007(2) 0.017(2) -0.002(2)
C191 0.046(3) 0.028(3) 0.124(5) 0.004(3) 0.037(3) 0.010(2)
C192 0.045(3) 0.047(3) 0.085(4) 0.023(3) 0.015(3) 0.012(2)
C193 0.029(2) 0.049(3) 0.052(3) 0.014(2) 0.011(2) 0.002(2)
C194 0.033(2) 0.043(3) 0.054(3) 0.018(2) 0.012(2) 0.005(2)
C195 0.047(3) 0.046(3) 0.113(5) 0.035(3) 0.036(3) 0.011(3)
C196 0.052(3) 0.023(2) 0.114(5) 0.003(3) 0.029(3) 0.000(2)
C197 0.038(2) 0.028(2) 0.057(3) -0.003(2) 0.014(2) -0.007(2)
C198 0.033(2) 0.028(2) 0.037(2) 0.0057(18) 0.0082(18) 0.0020(18)
C199 0.035(2) 0.028(2) 0.045(2) 0.0079(19) 0.008(2) -0.0035(19)
C200 0.030(2) 0.039(3) 0.049(2) 0.003(2) 0.0100(19) -0.006(2)
C201 0.037(2) 0.036(3) 0.057(3) -0.003(2) 0.017(2) -0.005(2)
C202 0.029(2) 0.033(2) 0.065(3) -0.002(2) 0.016(2) -0.004(2)
C203 0.038(3) 0.040(3) 0.061(3) -0.006(2) 0.001(2) -0.006(2)
C204 0.037(2) 0.035(2) 0.048(2) -0.002(2) 0.004(2) -0.007(2)
N1 0.043(2) 0.053(2) 0.0377(19) -0.0072(18) 0.0156(17) -0.0032(19)
N2 0.0283(18) 0.0290(19) 0.047(2) -0.0009(16) 0.0120(16) 0.0031(16)
N3 0.0332(19) 0.046(2) 0.044(2) -0.0109(18) 0.0068(16) -0.0046(18)
N4 0.0336(19) 0.031(2) 0.054(2) 0.0061(17) 0.0124(17) 0.0013(17)
N5 0.0283(17) 0.0236(17) 0.0382(18) 0.0000(14) 0.0125(15) 0.0014(15)
N6 0.0230(16) 0.0241(17) 0.0324(17) -0.0008(14) 0.0085(14) -0.0016(14)
N7 0.0272(17) 0.0255(18) 0.0367(17) -0.0026(14) 0.0127(14) -0.0027(15)
N8 0.0234(16) 0.0222(17) 0.0304(16) -0.0036(14) 0.0086(13) 0.0001(14)
N9 0.0346(19) 0.059(3) 0.0325(18) 0.0074(17) 0.0113(16) 0.0046(19)
N10 0.0268(17) 0.032(2) 0.0392(18) 0.0001(16) 0.0112(15) -0.0015(16)
N11 0.0335(19) 0.031(2) 0.054(2) -0.0059(17) 0.0142(17) -0.0043(17)
N12 0.0345(19) 0.034(2) 0.0373(18) 0.0047(16) 0.0026(15) -0.0029(16)

loop_
_atom_type_symbol
_atom_type_description
_atom_type_scat_dispersion_real
_atom_type_scat_dispersion_imag
_atom_type_scat_source
C C 0.0033 0.0016 'International Tables Vol C Tables 4.2.6.8 and 6.1.1.4'
N N 0.0061 0.0033 'International Tables Vol C Tables 4.2.6.8 and 6.1.1.4'
F F 0.0171 0.0103 'International Tables Vol C Tables 4.2.6.8 and 6.1.1.4'
B B 0.0013 0.0007 'International Tables Vol C Tables 4.2.6.8 and 6.1.1.4'
H H 0.0000 0.0000 'International Tables Vol C Tables 4.2.6.8 and 6.1.1.4'
Cl Cl 0.1484 0.1585 'International Tables Vol C Tables 4.2.6.8 and 6.1.1.4'
O O 0.0106 0.0060 'International Tables Vol C Tables 4.2.6.8 and 6.1.1.4'

loop_
_geom_angle_atom_site_label_1
_geom_angle_atom_site_label_2
_geom_angle_atom_site_label_3
_geom_angle
N1 B1 H1A 109.5
N1 B1 H1B 109.5
H1A B1 H1B 109.5
N1 B1 H1C 109.5
H1A B1 H1C 109.5
H1B B1 H1C 109.5
N2 B2 H2A 109.5
N2 B2 H2B 109.5
H2A B2 H2B 109.5
N2 B2 H2C 109.5
H2A B2 H2C 109.5
H2B B2 H2C 109.5
N3 B3 H3A 109.5
N3 B3 H3B 109.5
H3A B3 H3B 109.5
N3 B3 H3C 109.5
H3A B3 H3C 109.5
H3B B3 H3C 109.5
N4 B4 H4A 109.5
N4 B4 H4B 109.5
H4A B4 H4B 109.5
N4 B4 H4C 109.5
H4A B4 H4C 109.5
H4B B4 H4C 109.5
N5 B5 H5A 109.5
N5 B5 H5B 109.5
H5A B5 H5B 109.5
N5 B5 H5C 109.5
H5A B5 H5C 109.5
H5B B5 H5C 109.5
N6 B6 H6A 109.5
N6 B6 H6B 109.5
H6A B6 H6B 109.5
N6 B6 H6C 109.5
H6A B6 H6C 109.5
H6B B6 H6C 109.5
N7 B7 H7A 109.5
N7 B7 H7B 109.5
H7A B7 H7B 109.5
N7 B7 H7C 109.5
H7A B7 H7C 109.5
H7B B7 H7C 109.5
N8 B8 H8A 109.5
N8 B8 H8B 109.5
H8A B8 H8B 109.5
N8 B8 H8C 109.5
H8A B8 H8C 109.5
H8B B8 H8C 109.5
N9 B9 H9A 109.5
N9 B9 H9B 109.5
H9A B9 H9B 109.5
N9 B9 H9C 109.5
H9A B9 H9C 109.5
H9B B9 H9C 109.5
N10 B10 H10A 109.5
N10 B10 H10B 109.5
H10A B10 H10B 109.5
N10 B10 H10C 109.5
H10A B10 H10C 109.5
H10B B10 H10C 109.5
N11 B11 H11A 109.5
N11 B11 H11B 109.5
H11A B11 H11B 109.5
N11 B11 H11C 109.5
H11A B11 H11C 109.5
H11B B11 H11C 109.5
N12 B12 H12A 109.5
N12 B12 H12B 109.5
H12A B12 H12B 109.5
N12 B12 H12C 109.5
H12A B12 H12C 109.5
H12B B12 H12C 109.5
C2 C1 N1 123.6(5)
C2 C1 H1 118.2
N1 C1 H1 118.2
C1 C2 C3 119.8(5)
C1 C2 H2 120.1
C3 C2 H2 120.1
C2 C3 C4 118.8(5)
C2 C3 H3 120.6
C4 C3 H3 120.6
C3 C4 C5 121.0(4)
C3 C4 H4 119.5
C5 C4 H4 119.5
N1 C5 C4 120.0(4)
N1 C5 C6 120.4(3)
C4 C5 C6 119.6(3)
C7 C6 C5 122.3(3)
C7 C6 C28 115.2(3)
C5 C6 C28 121.9(3)
C6 C7 C8 122.9(3)
C6 C7 C13 115.5(3)
C8 C7 C13 121.4(3)
N2 C8 C9 119.8(4)
N2 C8 C7 120.3(3)
C9 C8 C7 119.6(4)
C8 C9 C10 121.2(5)
C8 C9 H9 119.4
C10 C9 H9 119.4
C11 C10 C9 118.2(5)
C11 C10 H10 120.9
C9 C10 H10 120.9
C10 C11 C12 119.0(4)
C10 C11 H11 120.5
C12 C11 H11 120.5
N2 C12 C11 122.3(4)
N2 C12 H12 118.9
C11 C12 H12 118.9
C14 C13 C7 110.0(3)
C14 C13 C23 111.5(3)
C7 C13 C23 111.9(3)
C14 C13 C20 114.5(3)
C7 C13 C20 112.3(3)
C23 C13 C20 96.0(3)
C19 C14 C15 116.9(4)
C19 C14 C13 123.2(4)
C15 C14 C13 119.6(3)
C16 C15 C14 121.4(4)
C16 C15 H15 119.3
C14 C15 H15 119.3
C17 C16 C15 120.2(5)
C17 C16 H16 119.9
C15 C16 H16 119.9
C16 C17 C18 120.1(4)
C16 C17 H17 119.9
C18 C17 H17 119.9
C17 C18 C19 119.9(4)
C17 C18 H18 120.1
C19 C18 H18 120.1
C18 C19 C14 121.4(4)
C18 C19 H19 119.3
C14 C19 H19 119.3
C21 C20 C27 116.1(3)
C21 C20 C13 100.3(3)
C27 C20 C13 109.2(3)
C21 C20 H20 110.3
C27 C20 H20 110.3
C13 C20 H20 110.3
C20 C21 C22 105.0(3)
C20 C21 H21A 110.7
C22 C21 H21A 110.7
C20 C21 H21B 110.7
C22 C21 H21B 110.7
H21A C21 H21B 108.8
C23 C22 C21 104.0(3)
C23 C22 H22A 111.0
C21 C22 H22A 111.0
C23 C22 H22B 111.0
C21 C22 H22B 111.0
H22A C22 H22B 109.0
C22 C23 C13 99.6(3)
C22 C23 C24 114.5(3)
C13 C23 C24 110.0(3)
C22 C23 H23 110.7
C13 C23 H23 110.8
C24 C23 H23 110.8
C25 C24 C28 99.4(3)
C25 C24 C23 115.8(3)
C28 C24 C23 109.7(3)
C25 C24 H24 110.5
C28 C24 H24 110.5
C23 C24 H24 110.5
C26 C25 C24 105.9(3)
C26 C25 H25A 110.5
C24 C25 H25A 110.5
C26 C25 H25B 110.5
C24 C25 H25B 110.5
H25A C25 H25B 108.7
C27 C26 C25 103.5(3)
C27 C26 H26A 111.1
C25 C26 H26A 111.1
C27 C26 H26B 111.1
C25 C26 H26B 111.1
H26A C26 H26B 109.0
C26 C27 C20 114.0(3)
C26 C27 C28 99.5(3)
C20 C27 C28 110.3(3)
C26 C27 H27 110.9
C20 C27 H27 110.9
C28 C27 H27 110.9
C6 C28 C29 110.3(3)
C6 C28 C24 113.3(3)
C29 C28 C24 113.7(3)
C6 C28 C27 110.6(3)
C29 C28 C27 112.2(3)
C24 C28 C27 96.1(3)
C34 C29 C30 117.8(4)
C34 C29 C28 121.1(3)
C30 C29 C28 120.9(4)
C31 C30 C29 120.3(4)
C31 C30 H30 119.8
C29 C30 H30 119.8
C32 C31 C30 120.5(4)
C32 C31 H31 119.8
C30 C31 H31 119.8
C33 C32 C31 120.2(4)
C33 C32 H32 119.9
C31 C32 H32 119.9
C32 C33 C34 119.8(4)
C32 C33 H33 120.1
C34 C33 H33 120.1
C29 C34 C33 121.4(4)
C29 C34 H34 119.3
C33 C34 H34 119.3
N3 C35 C36 123.1(4)
N3 C35 H35 118.5
C36 C35 H35 118.5
C35 C36 C37 118.9(5)
C35 C36 H36 120.5
C37 C36 H36 120.5
C38 C37 C36 118.9(5)
C38 C37 H37 120.5
C36 C37 H37 120.5
C37 C38 C39 120.7(4)
C37 C38 H38 119.6
C39 C38 H38 119.6
N3 C39 C38 119.8(4)
N3 C39 C40 121.1(4)
C38 C39 C40 119.1(3)
C41 C40 C39 122.7(4)
C41 C40 C62 115.0(4)
C39 C40 C62 121.6(3)
C40 C41 C42 121.7(4)
C40 C41 C47 115.9(4)
C42 C41 C47 121.9(3)
N4 C42 C43 119.7(4)
N4 C42 C41 120.4(4)
C43 C42 C41 119.8(4)
C44 C43 C42 121.6(5)
C44 C43 H43 119.2
C42 C43 H43 119.2
C45 C44 C43 117.0(5)
C45 C44 H44 121.5
C43 C44 H44 121.5
C44 C45 C46 120.7(5)
C44 C45 H45 119.6
C46 C45 H45 119.6
N4 C46 C45 122.0(5)
N4 C46 H46 119.0
C45 C46 H46 119.0
C41 C47 C48 109.7(3)
C41 C47 C57 111.8(4)
C48 C47 C57 113.8(4)
C41 C47 C54 112.5(3)
C48 C47 C54 113.2(4)
C57 C47 C54 95.3(4)
C49 C48 C53 115.4(5)
C49 C48 C47 120.8(5)
C53 C48 C47 123.6(4)
C48 C49 C50 123.3(6)
C48 C49 H49 118.4
C50 C49 H49 118.4
C51 C50 C49 118.8(6)
C51 C50 H50 120.6
C49 C50 H50 120.6
C52 C51 C50 119.2(6)
C52 C51 H51 120.4
C50 C51 H51 120.4
C51 C52 C53 122.9(6)
C51 C52 H52 118.6
C53 C52 H52 118.6
C52 C53 C48 120.4(5)
C52 C53 H53 119.8
C48 C53 H53 119.8
C61 C54 C55 115.2(4)
C61 C54 C47 109.4(3)
C55 C54 C47 99.7(4)
C61 C54 H54 110.7
C55 C54 H54 110.7
C47 C54 H54 110.7
C56 C55 C54 105.9(4)
C56 C55 H55A 110.6
C54 C55 H55A 110.6
C56 C55 H55B 110.6
C54 C55 H55B 110.6
H55A C55 H55B 108.7
C55 C56 C57 103.4(4)
C55 C56 H56A 111.1
C57 C56 H56A 111.1
C55 C56 H56B 111.1
C57 C56 H56B 111.1
H56A C56 H56B 109.1
C56 C57 C47 100.2(4)
C56 C57 C58 114.6(4)
C47 C57 C58 110.9(4)
C56 C57 H57 110.3
C47 C57 H57 110.3
C58 C57 H57 110.3
C59 C58 C57 116.3(4)
C59 C58 C62 99.7(3)
C57 C58 C62 108.9(3)
C59 C58 H58 110.5
C57 C58 H58 110.5
C62 C58 H58 110.5
C60 C59 C58 105.8(4)
C60 C59 H59A 110.6
C58 C59 H59A 110.6
C60 C59 H59B 110.6
C58 C59 H59B 110.6
H59A C59 H59B 108.7
C61 C60 C59 103.4(4)
C61 C60 H60A 111.1
C59 C60 H60A 111.1
C61 C60 H60B 111.1
C59 C60 H60B 111.1
H60A C60 H60B 109.0
C60 C61 C54 114.6(4)
C60 C61 C62 100.1(3)
C54 C61 C62 110.7(3)
C60 C61 H61 110.3
C54 C61 H61 110.3
C62 C61 H61 110.3
C40 C62 C63 110.6(3)
C40 C62 C61 112.2(3)
C63 C62 C61 112.6(3)
C40 C62 C58 112.3(3)
C63 C62 C58 113.5(3)
C61 C62 C58 94.9(3)
C68 C63 C64 116.7(4)
C68 C63 C62 121.2(4)
C64 C63 C62 122.0(4)
C65 C64 C63 120.8(5)
C65 C64 H64 119.6
C63 C64 H64 119.6
C66 C65 C64 121.9(5)
C66 C65 H65 119.0
C64 C65 H65 119.0
C65 C66 C67 118.2(5)
C65 C66 H66 120.9
C67 C66 H66 120.9
C68 C67 C66 120.2(5)
C68 C67 H67 119.9
C66 C67 H67 119.9
C63 C68 C67 122.1(4)
C63 C68 H68 118.9
C67 C68 H68 118.9
N5 C69 C70 122.0(4)
N5 C69 H69 119.0
C70 C69 H69 119.0
C69 C70 C71 120.0(4)
C69 C70 H70 120.0
C71 C70 H70 120.0
C72 C71 C70 118.1(4)
C72 C71 H71 121.0
C70 C71 H71 121.0
C71 C72 C73 121.1(4)
C71 C72 H72 119.5
C73 C72 H72 119.5
N5 C73 C72 120.1(3)
N5 C73 C74 120.6(3)
C72 C73 C74 119.2(3)
C75 C74 C73 124.3(3)
C75 C74 C96 115.0(3)
C73 C74 C96 120.2(3)
C74 C75 C76 123.2(3)
C74 C75 C81 115.3(3)
C76 C75 C81 121.2(3)
N6 C76 C77 119.5(3)
N6 C76 C75 120.4(3)
C77 C76 C75 120.0(3)
C78 C77 C76 120.8(4)
C78 C77 H77 119.6
C76 C77 H77 119.6
C77 C78 C79 118.9(4)
C77 C78 H78 120.6
C79 C78 H78 120.6
C80 C79 C78 118.2(4)
C80 C79 H79 120.9
C78 C79 H79 120.9
N6 C80 C79 123.7(4)
N6 C80 H80 118.2
C79 C80 H80 118.2
C75 C81 C82 109.4(3)
C75 C81 C88 112.9(3)
C82 C81 C88 113.2(3)
C75 C81 C91 112.0(3)
C82 C81 C91 112.6(3)
C88 C81 C91 96.2(3)
C87 C82 C83 117.3(4)
C87 C82 C81 121.9(3)
C83 C82 C81 120.4(3)
C84 C83 C82 121.1(4)
C84 C83 H83 119.4
C82 C83 H83 119.4
C83 C84 C85 120.3(4)
C83 C84 H84 119.8
C85 C84 H84 119.8
C86 C85 C84 118.8(4)
C86 C85 H85 120.6
C84 C85 H85 120.6
C85 C86 C87 120.8(4)
C85 C86 H86 119.6
C87 C86 H86 119.6
C86 C87 C82 121.6(4)
C86 C87 H87 119.2
C82 C87 H87 119.2
C89 C88 C95 116.2(3)
C89 C88 C81 99.6(3)
C95 C88 C81 109.6(3)
C89 C88 H88 110.3
C95 C88 H88 110.3
C81 C88 H88 110.3
C90 C89 C88 105.9(3)
C90 C89 H89A 110.6
C88 C89 H89A 110.6
C90 C89 H89B 110.6
C88 C89 H89B 110.6
H89A C89 H89B 108.7
C89 C90 C91 103.9(3)
C89 C90 H90A 111.0
C91 C90 H90A 111.0
C89 C90 H90B 111.0
C91 C90 H90B 111.0
H90A C90 H90B 109.0
C90 C91 C81 99.8(3)
C90 C91 C92 113.5(3)
C81 C91 C92 109.9(3)
C90 C91 H91 111.0
C81 C91 H91 111.0
C92 C91 H91 111.0
C93 C92 C96 100.6(3)
C93 C92 C91 117.0(3)
C96 C92 C91 109.2(3)
C93 C92 H92 109.9
C96 C92 H92 109.9
C91 C92 H92 109.9
C92 C93 C94 104.6(3)
C92 C93 H93A 110.8
C94 C93 H93A 110.8
C92 C93 H93B 110.8
C94 C93 H93B 110.8
H93A C93 H93B 108.9
C95 C94 C93 105.1(4)
C95 C94 H94A 110.7
C93 C94 H94A 110.7
C95 C94 H94B 110.7
C93 C94 H94B 110.7
H94A C94 H94B 108.8
C94 C95 C88 114.1(3)
C94 C95 C96 98.7(3)
C88 C95 C96 109.8(3)
C94 C95 H95 111.2
C88 C95 H95 111.2
C96 C95 H95 111.2
C74 C96 C97 110.2(3)
C74 C96 C92 113.0(3)
C97 C96 C92 112.8(3)
C74 C96 C95 111.6(3)
C97 C96 C95 113.2(3)
C92 C96 C95 95.5(3)
C102 C97 C98 116.8(4)
C102 C97 C96 121.5(3)
C98 C97 C96 121.5(4)
C99 C98 C97 121.9(4)
C99 C98 H98 119.1
C97 C98 H98 119.1
C98 C99 C100 120.4(4)
C98 C99 H99 119.8
C100 C99 H99 119.8
C99 C100 C101 120.1(4)
C99 C100 H100 120.0
C101 C100 H100 120.0
C102 C101 C100 118.6(4)
C102 C101 H101 120.7
C100 C101 H101 120.7
C97 C102 C101 122.3(4)
C97 C102 H102 118.8
C101 C102 H102 118.8
N7 C103 C104 123.4(4)
N7 C103 H103 118.3
C104 C103 H103 118.3
C103 C104 C105 118.3(4)
C103 C104 H104 120.8
C105 C104 H104 120.8
C106 C105 C104 118.9(4)
C106 C105 H105 120.5
C104 C105 H105 120.5
C105 C106 C107 120.7(4)
C105 C106 H106 119.6
C107 C106 H106 119.6
N7 C107 C106 119.5(3)
N7 C107 C108 121.0(3)
C106 C107 C108 119.4(3)
C109 C108 C107 123.2(3)
C109 C108 C130 115.0(3)
C107 C108 C130 121.3(3)
C108 C109 C110 124.6(3)
C108 C109 C115 115.1(3)
C110 C109 C115 120.0(3)
N8 C110 C111 119.0(3)
N8 C110 C109 121.1(3)
C111 C110 C109 119.8(3)
C112 C111 C110 120.6(3)
C112 C111 H111 119.7
C110 C111 H111 119.7
C113 C112 C111 119.2(4)
C113 C112 H112 120.4
C111 C112 H112 120.4
C112 C113 C114 118.3(4)
C112 C113 H113 120.9
C114 C113 H113 120.9
N8 C114 C113 123.3(4)
N8 C114 H114 118.3
C113 C114 H114 118.3
C116 C115 C109 109.5(3)
C116 C115 C125 112.8(3)
C109 C115 C125 112.6(3)
C116 C115 C122 113.3(3)
C109 C115 C122 113.1(3)
C125 C115 C122 95.0(3)
C117 C116 C121 117.5(3)
C117 C116 C115 121.4(3)
C121 C116 C115 120.9(3)
C118 C117 C116 121.3(4)
C118 C117 H117 119.3
C116 C117 H117 119.3
C117 C118 C119 120.9(4)
C117 C118 H118 119.6
C119 C118 H118 119.6
C118 C119 C120 119.2(4)
C118 C119 H119 120.4
C120 C119 H119 120.4
C121 C120 C119 119.6(4)
C121 C120 H120 120.2
C119 C120 H120 120.2
C120 C121 C116 121.5(4)
C120 C121 H121 119.3
C116 C121 H121 119.3
C123 C122 C115 101.1(3)
C123 C122 C129 115.9(3)
C115 C122 C129 109.9(3)
C123 C122 H122 109.9
C115 C122 H122 109.9
C129 C122 H122 109.9
C122 C123 C124 103.3(3)
C122 C123 H12D 111.1
C124 C123 H12D 111.1
C122 C123 H12E 111.1
C124 C123 H12E 111.1
H12D C123 H12E 109.1
C125 C124 C123 105.4(3)
C125 C124 H12F 110.7
C123 C124 H12F 110.7
C125 C124 H12G 110.7
C123 C124 H12G 110.7
H12F C124 H12G 108.8
C124 C125 C115 100.4(3)
C124 C125 C126 116.0(3)
C115 C125 C126 108.9(3)
C124 C125 H125 110.3
C115 C125 H125 110.3
C126 C125 H125 110.3
C127 C126 C130 99.4(3)
C127 C126 C125 114.2(3)
C130 C126 C125 109.7(3)
C127 C126 H126 111.0
C130 C126 H126 111.0
C125 C126 H126 111.0
C126 C127 C128 104.4(3)
C126 C127 H12H 110.9
C128 C127 H12H 110.9
C126 C127 H12I 110.9
C128 C127 H12I 110.9
H12H C127 H12I 108.9
C129 C128 C127 105.2(3)
C129 C128 H12J 110.7
C127 C128 H12J 110.7
C129 C128 H12K 110.7
C127 C128 H12K 110.7
H12J C128 H12K 108.8
C128 C129 C130 100.0(3)
C128 C129 C122 114.5(3)
C130 C129 C122 109.4(3)
C128 C129 H129 110.8
C130 C129 H129 110.8
C122 C129 H129 110.8
C108 C130 C131 109.8(3)
C108 C130 C129 112.9(3)
C131 C130 C129 112.0(3)
C108 C130 C126 112.2(3)
C131 C130 C126 113.1(3)
C129 C130 C126 96.4(3)
C136 C131 C132 116.6(3)
C136 C131 C130 122.4(3)
C132 C131 C130 120.8(3)
C133 C132 C131 121.7(4)
C133 C132 H132 119.1
C131 C132 H132 119.1
C132 C133 C134 120.0(4)
C132 C133 H133 120.0
C134 C133 H133 120.0
C133 C134 C135 119.7(4)
C133 C134 H134 120.1
C135 C134 H134 120.1
C136 C135 C134 119.8(4)
C136 C135 H135 120.1
C134 C135 H135 120.1
C135 C136 C131 122.1(4)
C135 C136 H136 118.9
C131 C136 H136 119.0
C138 C137 N9 123.6(5)
C138 C137 H137 118.2
N9 C137 H137 118.2
C137 C138 C139 118.6(5)
C137 C138 H138 120.7
C139 C138 H138 120.7
C138 C139 C140 119.3(5)
C138 C139 H139 120.3
C140 C139 H139 120.3
C141 C140 C139 121.0(4)
C141 C140 H140 119.5
C139 C140 H140 119.5
N9 C141 C140 119.3(4)
N9 C141 C142 120.7(3)
C140 C141 C142 119.9(3)
C143 C142 C141 123.2(3)
C143 C142 C164 114.7(3)
C141 C142 C164 121.3(3)
C142 C143 C149 116.2(3)
C142 C143 C144 122.7(3)
C149 C143 C144 120.7(3)
N10 C144 C145 120.2(4)
N10 C144 C143 120.4(3)
C145 C144 C143 119.4(3)
C146 C145 C144 120.2(4)
C146 C145 H145 119.9
C144 C145 H145 119.9
C147 C146 C145 119.0(4)
C147 C146 H146 120.5
C145 C146 H146 120.5
C146 C147 C148 119.4(4)
C146 C147 H147 120.3
C148 C147 H147 120.3
N10 C148 C147 122.3(4)
N10 C148 H148 118.8
C147 C148 H148 118.8
C143 C149 C150 110.1(3)
C143 C149 C159 111.7(3)
C150 C149 C159 113.2(3)
C143 C149 C156 112.9(3)
C150 C149 C156 112.3(3)
C159 C149 C156 96.1(3)
C155 C150 C151 117.1(4)
C155 C150 C149 123.4(3)
C151 C150 C149 119.4(3)
C152 C151 C150 121.6(4)
C152 C151 H151 119.2
C150 C151 H151 119.2
C151 C152 C153 119.8(4)
C151 C152 H152 120.1
C153 C152 H152 120.1
C154 C153 C152 119.3(4)
C154 C153 H153 120.3
C152 C153 H153 120.3
C153 C154 C155 120.4(4)
C153 C154 H154 119.8
C155 C154 H154 119.8
C154 C155 C150 121.8(4)
C154 C155 H155 119.1
C150 C155 H155 119.1
C157 C156 C149 99.1(3)
C157 C156 C163 114.5(3)
C149 C156 C163 109.5(3)
C157 C156 H156 111.0
C149 C156 H156 111.0
C163 C156 H156 111.0
C156 C157 C158 105.2(3)
C156 C157 H15A 110.7
C158 C157 H15A 110.7
C156 C157 H15B 110.7
C158 C157 H15B 110.7
H15A C157 H15B 108.8
C157 C158 C159 104.7(3)
C157 C158 H15C 110.8
C159 C158 H15C 110.8
C157 C158 H15D 110.8
C159 C158 H15D 110.8
H15C C158 H15D 108.9
C158 C159 C149 100.3(3)
C158 C159 C160 115.7(3)
C149 C159 C160 108.9(3)
C158 C159 H159 110.5
C149 C159 H159 110.5
C160 C159 H159 110.5
C161 C160 C164 99.3(3)
C161 C160 C159 114.2(3)
C164 C160 C159 110.0(3)
C161 C160 H160 110.9
C164 C160 H160 110.9
C159 C160 H160 110.9
C162 C161 C160 104.0(3)
C162 C161 H16A 110.9
C160 C161 H16A 110.9
C162 C161 H16B 110.9
C160 C161 H16B 110.9
H16A C161 H16B 109.0
C161 C162 C163 105.5(3)
C161 C162 H16C 110.6
C163 C162 H16C 110.6
C161 C162 H16D 110.6
C163 C162 H16D 110.6
H16C C162 H16D 108.8
C162 C163 C164 100.2(3)
C162 C163 C156 116.3(3)
C164 C163 C156 109.5(3)
C162 C163 H163 110.1
C164 C163 H163 110.1
C156 C163 H163 110.1
C142 C164 C165 110.3(3)
C142 C164 C163 113.8(3)
C165 C164 C163 112.6(3)
C142 C164 C160 110.8(3)
C165 C164 C160 113.1(3)
C163 C164 C160 95.7(3)
C166 C165 C170 117.3(4)
C166 C165 C164 122.9(3)
C170 C165 C164 119.7(3)
C165 C166 C167 121.1(4)
C165 C166 H166 119.5
C167 C166 H166 119.5
C168 C167 C166 120.3(4)
C168 C167 H167 119.9
C166 C167 H167 119.9
C169 C168 C167 119.4(4)
C169 C168 H168 120.3
C167 C168 H168 120.3
C168 C169 C170 120.5(4)
C168 C169 H169 119.8
C170 C169 H169 119.8
C169 C170 C165 121.5(4)
C169 C170 H170 119.2
C165 C170 H170 119.2
N11 C171 C172 121.3(5)
N11 C171 H171 119.3
C172 C171 H171 119.3
C171 C172 C173 120.8(5)
C171 C172 H172 119.6
C173 C172 H172 119.6
C172 C173 C174 117.8(5)
C172 C173 H173 121.1
C174 C173 H173 121.1
C173 C174 C175 121.1(5)
C173 C174 H174 119.4
C175 C174 H174 119.4
N11 C175 C174 119.9(4)
N11 C175 C176 121.0(3)
C174 C175 C176 119.0(3)
C177 C176 C175 123.2(4)
C177 C176 C198 115.1(3)
C175 C176 C198 121.3(3)
C176 C177 C178 122.8(3)
C176 C177 C183 115.8(3)
C178 C177 C183 121.1(3)
N12 C178 C179 120.8(4)
N12 C178 C177 121.2(3)
C179 C178 C177 118.0(3)
C180 C179 C178 120.5(4)
C180 C179 H179 119.7
C178 C179 H179 119.7
C179 C180 C181 118.0(4)
C179 C180 H180 121.0
C181 C180 H180 121.0
C182 C181 C180 119.5(4)
C182 C181 H181 120.2
C180 C181 H181 120.2
C181 C182 N12 122.5(4)
C181 C182 H182 118.8
N12 C182 H182 118.8
C177 C183 C184 111.2(3)
C177 C183 C190 113.2(3)
C184 C183 C190 112.9(3)
C177 C183 C193 111.4(3)
C184 C183 C193 111.9(3)
C190 C183 C193 95.4(3)
C185 C184 C189 116.3(4)
C185 C184 C183 121.1(3)
C189 C184 C183 122.6(4)
C186 C185 C184 121.7(4)
C186 C185 H185 119.1
C184 C185 H185 119.1
C185 C186 C187 120.9(4)
C185 C186 H186 119.5
C187 C186 H186 119.5
C186 C187 C188 118.4(4)
C186 C187 H187 120.8
C188 C187 H187 120.8
C189 C188 C187 120.9(4)
C189 C188 H188 119.6
C187 C188 H188 119.6
C188 C189 C184 121.8(4)
C188 C189 H189 119.1
C184 C189 H189 119.1
C191 C190 C183 99.6(3)
C191 C190 C197 116.1(4)
C183 C190 C197 109.5(3)
C191 C190 H190 110.4
C183 C190 H190 110.4
C197 C190 H190 110.4
C192 C191 C190 106.1(4)
C192 C191 H19A 110.5
C190 C191 H19A 110.5
C192 C191 H19B 110.5
C190 C191 H19B 110.5
H19A C191 H19B 108.7
C191 C192 C193 103.9(4)
C191 C192 H19C 111.0
C193 C192 H19C 111.0
C191 C192 H19D 111.0
C193 C192 H19D 111.0
H19C C192 H19D 109.0
C192 C193 C183 100.2(3)
C192 C193 C194 114.1(4)
C183 C193 C194 109.6(3)
C192 C193 H193 110.8
C183 C193 H193 110.8
C194 C193 H193 110.8
C195 C194 C198 99.7(4)
C195 C194 C193 115.9(4)
C198 C194 C193 109.4(3)
C195 C194 H194 110.5
C198 C194 H194 110.5
C193 C194 H194 110.5
C196 C195 C194 106.3(4)
C196 C195 H19E 110.5
C194 C195 H19E 110.5
C196 C195 H19F 110.5
C194 C195 H19F 110.5
H19E C195 H19F 108.7
C195 C196 C197 103.5(4)
C195 C196 H19G 111.1
C197 C196 H19G 111.1
C195 C196 H19H 111.1
C197 C196 H19H 111.1
H19G C196 H19H 109.0
C196 C197 C198 99.4(3)
C196 C197 C190 114.4(4)
C198 C197 C190 109.6(3)
C196 C197 H197 110.9
C198 C197 H197 110.9
C190 C197 H197 110.9
C176 C198 C199 109.7(3)
C176 C198 C194 112.9(3)
C199 C198 C194 113.1(3)
C176 C198 C197 111.8(3)
C199 C198 C197 112.7(3)
C194 C198 C197 96.1(3)
C204 C199 C200 116.9(4)
C204 C199 C198 121.0(4)
C200 C199 C198 121.9(4)
C201 C200 C199 121.0(4)
C201 C200 H200 119.5
C199 C200 H200 119.5
C200 C201 C202 120.5(4)
C200 C201 H201 119.7
C202 C201 H201 119.7
C203 C202 C201 119.2(4)
C203 C202 H202 120.4
C201 C202 H202 120.4
C202 C203 C204 120.5(4)
C202 C203 H203 119.7
C204 C203 H203 119.7
C203 C204 C199 121.8(4)
C203 C204 H204 119.1
C199 C204 H204 119.1
Cl2 C205 Cl1 109.2(5)
Cl2 C205 Cl1' 132.6(8)
Cl1 C205 Cl1' 39.0(7)
Cl2 C205 H20A 109.8
Cl1 C205 H20A 112.1
Cl1' C205 H20A 74.1
Cl2 C205 H20B 108.9
Cl1 C205 H20B 108.6
Cl1' C205 H20B 114.5
H20A C205 H20B 108.2
C5 N1 C1 116.9(4)
C5 N1 B1 125.2(4)
C1 N1 B1 117.9(4)
C12 N2 C8 119.5(4)
C12 N2 B2 116.4(4)
C8 N2 B2 124.1(3)
C35 N3 C39 118.5(4)
C35 N3 B3 116.8(4)
C39 N3 B3 124.7(4)
C46 N4 C42 118.9(4)
C46 N4 B4 117.2(4)
C42 N4 B4 123.6(4)
C73 N5 C69 118.7(3)
C73 N5 B5 125.4(3)
C69 N5 B5 115.9(3)
C80 N6 C76 118.9(3)
C80 N6 B6 115.8(3)
C76 N6 B6 125.2(3)
C103 N7 C107 119.0(3)
C103 N7 B7 116.2(3)
C107 N7 B7 124.8(3)
C114 N8 C110 119.3(3)
C114 N8 B8 115.8(3)
C110 N8 B8 124.8(3)
C141 N9 C137 118.0(4)
C141 N9 B9 124.2(4)
C137 N9 B9 117.8(4)
C148 N10 C144 118.7(4)
C148 N10 B10 116.9(4)
C144 N10 B10 124.3(3)
C171 N11 C175 118.9(4)
C171 N11 B11 117.3(4)
C175 N11 B11 123.6(3)
C178 N12 C182 118.7(4)
C178 N12 B12 125.0(4)
C182 N12 B12 116.3(4)

loop_
_geom_bond_atom_site_label_1
_geom_bond_atom_site_label_2
_geom_bond_distance
B1 N1 1.576(6)
B1 H1A 0.9800
B1 H1B 0.9800
B1 H1C 0.9800
B2 N2 1.594(6)
B2 H2A 0.9800
B2 H2B 0.9800
B2 H2C 0.9800
B3 N3 1.590(6)
B3 H3A 0.9800
B3 H3B 0.9800
B3 H3C 0.9800
B4 N4 1.601(6)
B4 H4A 0.9800
B4 H4B 0.9800
B4 H4C 0.9800
B5 N5 1.591(5)
B5 H5A 0.9800
B5 H5B 0.9800
B5 H5C 0.9800
B6 N6 1.596(5)
B6 H6A 0.9800
B6 H6B 0.9800
B6 H6C 0.9800
B7 N7 1.592(5)
B7 H7A 0.9800
B7 H7B 0.9800
B7 H7C 0.9800
B8 N8 1.606(5)
B8 H8A 0.9800
B8 H8B 0.9800
B8 H8C 0.9800
B9 N9 1.568(7)
B9 H9A 0.9800
B9 H9B 0.9800
B9 H9C 0.9800
B10 N10 1.600(6)
B10 H10A 0.9800
B10 H10B 0.9800
B10 H10C 0.9800
B11 N11 1.597(6)
B11 H11A 0.9800
B11 H11B 0.9800
B11 H11C 0.9800
B12 N12 1.630(6)
B12 H12A 0.9800
B12 H12B 0.9800
B12 H12C 0.9800
C1 C2 1.323(7)
C1 N1 1.381(6)
C1 H1 0.9500
C2 C3 1.349(7)
C2 H2 0.9500
C3 C4 1.359(6)
C3 H3 0.9500
C4 C5 1.386(6)
C4 H4 0.9500
C5 N1 1.344(5)
C5 C6 1.498(5)
C6 C7 1.344(5)
C6 C28 1.509(5)
C7 C8 1.485(5)
C7 C13 1.512(5)
C8 N2 1.363(5)
C8 C9 1.383(5)
C9 C10 1.382(6)
C9 H9 0.9500
C10 C11 1.377(7)
C10 H10 0.9500
C11 C12 1.396(6)
C11 H11 0.9500
C12 N2 1.335(5)
C12 H12 0.9500
C13 C14 1.521(5)
C13 C23 1.564(5)
C13 C20 1.568(5)
C14 C19 1.388(5)
C14 C15 1.405(5)
C15 C16 1.387(6)
C15 H15 0.9500
C16 C17 1.368(6)
C16 H16 0.9500
C17 C18 1.372(6)
C17 H17 0.9500
C18 C19 1.403(6)
C18 H18 0.9500
C19 H19 0.9500
C20 C21 1.550(5)
C20 C27 1.573(5)
C20 H20 1.0000
C21 C22 1.551(6)
C21 H21A 0.9900
C21 H21B 0.9900
C22 C23 1.539(5)
C22 H22A 0.9900
C22 H22B 0.9900
C23 C24 1.574(5)
C23 H23 1.0000
C24 C25 1.555(5)
C24 C28 1.562(5)
C24 H24 1.0000
C25 C26 1.544(5)
C25 H25A 0.9900
C25 H25B 0.9900
C26 C27 1.541(5)
C26 H26A 0.9900
C26 H26B 0.9900
C27 C28 1.574(5)
C27 H27 1.0000
C28 C29 1.529(5)
C29 C34 1.371(5)
C29 C30 1.405(5)
C30 C31 1.377(6)
C30 H30 0.9500
C31 C32 1.372(7)
C31 H31 0.9500
C32 C33 1.356(6)
C32 H32 0.9500
C33 C34 1.393(5)
C33 H33 0.9500
C34 H34 0.9500
C35 N3 1.353(6)
C35 C36 1.366(7)
C35 H35 0.9500
C36 C37 1.373(6)
C36 H36 0.9500
C37 C38 1.371(6)
C37 H37 0.9500
C38 C39 1.394(6)
C38 H38 0.9500
C39 N3 1.358(5)
C39 C40 1.473(5)
C40 C41 1.331(5)
C40 C62 1.520(5)
C41 C42 1.490(5)
C41 C47 1.517(6)
C42 N4 1.345(5)
C42 C43 1.385(6)
C43 C44 1.377(6)
C43 H43 0.9500
C44 C45 1.362(7)
C44 H44 0.9500
C45 C46 1.361(7)
C45 H45 0.9500
C46 N4 1.351(5)
C46 H46 0.9500
C47 C48 1.532(6)
C47 C57 1.559(6)
C47 C54 1.570(6)
C48 C49 1.376(7)
C48 C53 1.405(7)
C49 C50 1.402(7)
C49 H49 0.9500
C50 C51 1.367(8)
C50 H50 0.9500
C51 C52 1.336(8)
C51 H51 0.9500
C52 C53 1.378(7)
C52 H52 0.9500
C53 H53 0.9500
C54 C61 1.562(6)
C54 C55 1.552(7)
C54 H54 1.0000
C55 C56 1.529(8)
C55 H55A 0.9900
C55 H55B 0.9900
C56 C57 1.532(7)
C56 H56A 0.9900
C56 H56B 0.9900
C57 C58 1.567(6)
C57 H57 1.0000
C58 C59 1.539(6)
C58 C62 1.585(6)
C58 H58 1.0000
C59 C60 1.544(7)
C59 H59A 0.9900
C59 H59B 0.9900
C60 C61 1.538(6)
C60 H60A 0.9900
C60 H60B 0.9900
C61 C62 1.567(6)
C61 H61 1.0000
C62 C63 1.529(5)
C63 C68 1.371(6)
C63 C64 1.390(6)
C64 C65 1.371(7)
C64 H64 0.9500
C65 C66 1.357(7)
C65 H65 0.9500
C66 C67 1.374(7)
C66 H66 0.9500
C67 C68 1.379(6)
C67 H67 0.9500
C68 H68 0.9500
C69 N5 1.362(5)
C69 C70 1.361(6)
C69 H69 0.9500
C70 C71 1.371(6)
C70 H70 0.9500
C71 C72 1.374(5)
C71 H71 0.9500
C72 C73 1.382(5)
C72 H72 0.9500
C73 N5 1.349(4)
C73 C74 1.499(5)
C74 C75 1.331(5)
C74 C96 1.519(5)
C75 C76 1.480(5)
C75 C81 1.513(5)
C76 N6 1.363(5)
C76 C77 1.399(5)
C77 C78 1.367(5)
C77 H77 0.9500
C78 C79 1.397(6)
C78 H78 0.9500
C79 C80 1.364(5)
C79 H79 0.9500
C80 N6 1.344(5)
C80 H80 0.9500
C81 C82 1.546(5)
C81 C88 1.555(5)
C81 C91 1.562(5)
C82 C87 1.386(5)
C82 C83 1.390(5)
C83 C84 1.387(6)
C83 H83 0.9500
C84 C85 1.387(6)
C84 H84 0.9500
C85 C86 1.367(6)
C85 H85 0.9500
C86 C87 1.378(6)
C86 H86 0.9500
C87 H87 0.9500
C88 C89 1.546(6)
C88 C95 1.560(5)
C88 H88 1.0000
C89 C90 1.525(6)
C89 H89A 0.9900
C89 H89B 0.9900
C90 C91 1.548(6)
C90 H90A 0.9900
C90 H90B 0.9900
C91 C92 1.572(5)
C91 H91 1.0000
C92 C93 1.526(6)
C92 C96 1.564(5)
C92 H92 1.0000
C93 C94 1.545(7)
C93 H93A 0.9900
C93 H93B 0.9900
C94 C95 1.538(6)
C94 H94A 0.9900
C94 H94B 0.9900
C95 C96 1.585(5)
C95 H95 1.0000
C96 C97 1.524(5)
C97 C102 1.386(6)
C97 C98 1.406(5)
C98 C99 1.367(6)
C98 H98 0.9500
C99 C100 1.368(6)
C99 H99 0.9500
C100 C101 1.403(7)
C100 H100 0.9500
C101 C102 1.388(5)
C101 H101 0.9500
C102 H102 0.9500
C103 N7 1.338(5)
C103 C104 1.366(5)
C103 H103 0.9500
C104 C105 1.379(6)
C104 H104 0.9500
C105 C106 1.376(5)
C105 H105 0.9500
C106 C107 1.386(5)
C106 H106 0.9500
C107 N7 1.361(4)
C107 C108 1.484(5)
C108 C109 1.339(5)
C108 C130 1.513(5)
C109 C110 1.467(5)
C109 C115 1.524(5)
C110 N8 1.369(4)
C110 C111 1.393(5)
C111 C112 1.384(5)
C111 H111 0.9500
C112 C113 1.368(6)
C112 H112 0.9500
C113 C114 1.379(5)
C113 H113 0.9500
C114 N8 1.333(5)
C114 H114 0.9500
C115 C116 1.531(5)
C115 C125 1.568(5)
C115 C122 1.566(5)
C116 C117 1.388(5)
C116 C121 1.395(5)
C117 C118 1.386(5)
C117 H117 0.9500
C118 C119 1.370(6)
C118 H118 0.9500
C119 C120 1.396(6)
C119 H119 0.9500
C120 C121 1.394(5)
C120 H120 0.9500
C121 H121 0.9500
C122 C123 1.523(5)
C122 C129 1.573(5)
C122 H122 1.0000
C123 C124 1.553(6)
C123 H12D 0.9900
C123 H12E 0.9900
C124 C125 1.533(5)
C124 H12F 0.9900
C124 H12G 0.9900
C125 C126 1.588(5)
C125 H125 1.0000
C126 C127 1.546(6)
C126 C130 1.567(5)
C126 H126 1.0000
C127 C128 1.545(6)
C127 H12H 0.9900
C127 H12I 0.9900
C128 C129 1.547(6)
C128 H12J 0.9900
C128 H12K 0.9900
C129 C130 1.565(5)
C129 H129 1.0000
C130 C131 1.532(5)
C131 C136 1.383(5)
C131 C132 1.408(5)
C132 C133 1.379(5)
C132 H132 0.9500
C133 C134 1.378(6)
C133 H133 0.9500
C134 C135 1.380(6)
C134 H134 0.9500
C135 C136 1.388(5)
C135 H135 0.9500
C136 H136 0.9500
C137 C138 1.346(7)
C137 N9 1.363(6)
C137 H137 0.9500
C138 C139 1.351(7)
C138 H138 0.9500
C139 C140 1.377(6)
C139 H139 0.9500
C140 C141 1.372(6)
C140 H140 0.9500
C141 N9 1.357(5)
C141 C142 1.476(5)
C142 C143 1.325(5)
C142 C164 1.514(5)
C143 C149 1.503(5)
C143 C144 1.502(5)
C144 N10 1.353(5)
C144 C145 1.397(5)
C145 C146 1.375(6)
C145 H145 0.9500
C146 C147 1.357(7)
C146 H146 0.9500
C147 C148 1.386(6)
C147 H147 0.9500
C148 N10 1.344(5)
C148 H148 0.9500
C149 C150 1.539(5)
C149 C159 1.569(5)
C149 C156 1.570(5)
C150 C155 1.388(5)
C150 C151 1.399(5)
C151 C152 1.378(6)
C151 H151 0.9500
C152 C153 1.397(6)
C152 H152 0.9500
C153 C154 1.370(6)
C153 H153 0.9500
C154 C155 1.382(5)
C154 H154 0.9500
C155 H155 0.9500
C156 C157 1.531(5)
C156 C163 1.575(5)
C156 H156 1.0000
C157 C158 1.531(6)
C157 H15A 0.9900
C157 H15B 0.9900
C158 C159 1.560(5)
C158 H15C 0.9900
C158 H15D 0.9900
C159 C160 1.573(5)
C159 H159 1.0000
C160 C161 1.546(5)
C160 C164 1.572(5)
C160 H160 1.0000
C161 C162 1.539(5)
C161 H16A 0.9900
C161 H16B 0.9900
C162 C163 1.542(5)
C162 H16C 0.9900
C162 H16D 0.9900
C163 C164 1.569(5)
C163 H163 1.0000
C164 C165 1.533(5)
C165 C166 1.383(5)
C165 C170 1.399(5)
C166 C167 1.394(5)
C166 H166 0.9500
C167 C168 1.380(6)
C167 H167 0.9500
C168 C169 1.365(6)
C168 H168 0.9500
C169 C170 1.380(5)
C169 H169 0.9500
C170 H170 0.9500
C171 N11 1.356(5)
C171 C172 1.362(7)
C171 H171 0.9500
C172 C173 1.357(7)
C172 H172 0.9500
C173 C174 1.369(6)
C173 H173 0.9500
C174 C175 1.381(6)
C174 H174 0.9500
C175 N11 1.347(5)
C175 C176 1.474(5)
C176 C177 1.334(5)
C176 C198 1.517(5)
C177 C178 1.489(5)
C177 C183 1.510(5)
C178 N12 1.335(5)
C178 C179 1.395(5)
C179 C180 1.364(6)
C179 H179 0.9500
C180 C181 1.397(6)
C180 H180 0.9500
C181 C182 1.351(6)
C181 H181 0.9500
C182 N12 1.364(5)
C182 H182 0.9500
C183 C184 1.527(5)
C183 C190 1.563(6)
C183 C193 1.574(5)
C184 C185 1.392(5)
C184 C189 1.395(5)
C185 C186 1.381(5)
C185 H185 0.9500
C186 C187 1.366(6)
C186 H186 0.9500
C187 C188 1.386(6)
C187 H187 0.9500
C188 C189 1.368(6)
C188 H188 0.9500
C189 H189 0.9500
C190 C191 1.548(6)
C190 C197 1.585(5)
C190 H190 1.0000
C191 C192 1.523(7)
C191 H19A 0.9900
C191 H19B 0.9900
C192 C193 1.525(6)
C192 H19C 0.9900
C192 H19D 0.9900
C193 C194 1.586(5)
C193 H193 1.0000
C194 C195 1.541(7)
C194 C198 1.562(5)
C194 H194 1.0000
C195 C196 1.528(7)
C195 H19E 0.9900
C195 H19F 0.9900
C196 C197 1.540(6)
C196 H19G 0.9900
C196 H19H 0.9900
C197 C198 1.563(6)
C197 H197 1.0000
C198 C199 1.534(5)
C199 C204 1.378(5)
C199 C200 1.402(5)
C200 C201 1.386(5)
C200 H200 0.9500
C201 C202 1.374(6)
C201 H201 0.9500
C202 C203 1.366(6)
C202 H202 0.9500
C203 C204 1.387(6)
C203 H203 0.9500
C204 H204 0.9500
C205 Cl2 1.665(8)
C205 Cl1 1.758(8)
C205 Cl1' 1.83(2)
C205 H20A 0.9900
C205 H20B 0.9900

loop_
_geom_torsion_atom_site_label_1
_geom_torsion_atom_site_label_2
_geom_torsion_atom_site_label_3
_geom_torsion_atom_site_label_4
_geom_torsion
N1 C1 C2 C3 0.7(9)
C1 C2 C3 C4 -0.3(8)
C2 C3 C4 C5 0.0(7)
C3 C4 C5 N1 0.0(6)
C3 C4 C5 C6 -178.1(4)
N1 C5 C6 C7 98.5(4)
C4 C5 C6 C7 -83.5(5)
N1 C5 C6 C28 -91.6(4)
C4 C5 C6 C28 86.5(5)
C5 C6 C7 C8 -11.6(5)
C28 C6 C7 C8 177.8(3)
C5 C6 C7 C13 173.0(3)
C28 C6 C7 C13 2.4(5)
C6 C7 C8 N2 103.4(4)
C13 C7 C8 N2 -81.5(4)
C6 C7 C8 C9 -82.4(5)
C13 C7 C8 C9 92.7(4)
N2 C8 C9 C10 0.1(6)
C7 C8 C9 C10 -174.1(4)
C8 C9 C10 C11 3.0(7)
C9 C10 C11 C12 -3.7(7)
C10 C11 C12 N2 1.4(7)
C6 C7 C13 C14 176.2(3)
C8 C7 C13 C14 0.7(5)
C6 C7 C13 C23 51.6(4)
C8 C7 C13 C23 -123.9(4)
C6 C7 C13 C20 -55.0(4)
C8 C7 C13 C20 129.5(4)
C7 C13 C14 C19 99.6(4)
C23 C13 C14 C19 -135.5(4)
C20 C13 C14 C19 -27.9(5)
C7 C13 C14 C15 -74.6(4)
C23 C13 C14 C15 50.3(5)
C20 C13 C14 C15 157.9(4)
C19 C14 C15 C16 0.1(6)
C13 C14 C15 C16 174.6(4)
C14 C15 C16 C17 1.3(7)
C15 C16 C17 C18 -1.6(7)
C16 C17 C18 C19 0.6(7)
C17 C18 C19 C14 0.8(6)
C15 C14 C19 C18 -1.0(6)
C13 C14 C19 C18 -175.4(4)
C14 C13 C20 C21 -63.8(4)
C7 C13 C20 C21 169.8(3)
C23 C13 C20 C21 53.2(3)
C14 C13 C20 C27 173.8(3)
C7 C13 C20 C27 47.4(4)
C23 C13 C20 C27 -69.3(3)
C27 C20 C21 C22 86.8(4)
C13 C20 C21 C22 -30.6(4)
C20 C21 C22 C23 -4.6(4)
C21 C22 C23 C13 38.1(4)
C21 C22 C23 C24 -79.2(4)
C14 C13 C23 C22 63.0(4)
C7 C13 C23 C22 -173.3(3)
C20 C13 C23 C22 -56.3(3)
C14 C13 C23 C24 -176.5(3)
C7 C13 C23 C24 -52.7(4)
C20 C13 C23 C24 64.2(3)
C22 C23 C24 C25 4.1(5)
C13 C23 C24 C25 -107.1(4)
C22 C23 C24 C28 115.5(4)
C13 C23 C24 C28 4.4(4)
C28 C24 C25 C26 -31.3(4)
C23 C24 C25 C26 86.0(4)
C24 C25 C26 C27 -4.1(4)
C25 C26 C27 C20 -79.6(4)
C25 C26 C27 C28 37.7(4)
C21 C20 C27 C26 3.6(4)
C13 C20 C27 C26 116.0(3)
C21 C20 C27 C28 -107.3(4)
C13 C20 C27 C28 5.1(4)
C7 C6 C28 C29 177.4(3)
C5 C6 C28 C29 6.8(5)
C7 C6 C28 C24 -53.8(4)
C5 C6 C28 C24 135.5(3)
C7 C6 C28 C27 52.7(4)
C5 C6 C28 C27 -117.9(4)
C25 C24 C28 C6 168.9(3)
C23 C24 C28 C6 47.1(4)
C25 C24 C28 C29 -64.1(4)
C23 C24 C28 C29 174.0(3)
C25 C24 C28 C27 53.4(3)
C23 C24 C28 C27 -68.4(3)
C26 C27 C28 C6 -174.5(3)
C20 C27 C28 C6 -54.4(4)
C26 C27 C28 C29 61.9(4)
C20 C27 C28 C29 -178.0(3)
C26 C27 C28 C24 -56.8(3)
C20 C27 C28 C24 63.2(3)
C6 C28 C29 C34 -81.5(4)
C24 C28 C29 C34 150.0(4)
C27 C28 C29 C34 42.3(5)
C6 C28 C29 C30 93.2(4)
C24 C28 C29 C30 -35.3(5)
C27 C28 C29 C30 -143.1(4)
C34 C29 C30 C31 0.2(7)
C28 C29 C30 C31 -174.6(4)
C29 C30 C31 C32 1.1(8)
C30 C31 C32 C33 -1.1(8)
C31 C32 C33 C34 -0.2(7)
C30 C29 C34 C33 -1.5(6)
C28 C29 C34 C33 173.3(4)
C32 C33 C34 C29 1.5(7)
N3 C35 C36 C37 -1.0(7)
C35 C36 C37 C38 0.6(7)
C36 C37 C38 C39 -0.9(6)
C37 C38 C39 N3 1.6(6)
C37 C38 C39 C40 -176.9(4)
N3 C39 C40 C41 101.2(5)
C38 C39 C40 C41 -80.3(5)
N3 C39 C40 C62 -88.8(5)
C38 C39 C40 C62 89.7(5)
C39 C40 C41 C42 -13.6(6)
C62 C40 C41 C42 175.8(3)
C39 C40 C41 C47 174.4(4)
C62 C40 C41 C47 3.8(5)
C40 C41 C42 N4 106.1(5)
C47 C41 C42 N4 -82.4(5)
C40 C41 C42 C43 -77.4(5)
C47 C41 C42 C43 94.1(5)
N4 C42 C43 C44 0.7(7)
C41 C42 C43 C44 -175.8(4)
C42 C43 C44 C45 0.8(7)
C43 C44 C45 C46 -1.8(8)
C44 C45 C46 N4 1.5(8)
C40 C41 C47 C48 178.1(4)
C42 C41 C47 C48 6.1(6)
C40 C41 C47 C57 50.8(5)
C42 C41 C47 C57 -121.2(4)
C40 C41 C47 C54 -55.1(5)
C42 C41 C47 C54 133.0(4)
C41 C47 C48 C49 -74.7(5)
C57 C47 C48 C49 51.4(6)
C54 C47 C48 C49 158.8(4)
C41 C47 C48 C53 100.5(5)
C57 C47 C48 C53 -133.4(5)
C54 C47 C48 C53 -26.0(6)
C53 C48 C49 C50 -1.9(7)
C47 C48 C49 C50 173.7(4)
C48 C49 C50 C51 2.0(8)
C49 C50 C51 C52 -0.8(8)
C50 C51 C52 C53 -0.3(9)
C51 C52 C53 C48 0.3(8)
C49 C48 C53 C52 0.7(7)
C47 C48 C53 C52 -174.7(4)
C41 C47 C54 C61 47.7(5)
C48 C47 C54 C61 172.7(4)
C57 C47 C54 C61 -68.5(4)
C41 C47 C54 C55 168.9(4)
C48 C47 C54 C55 -66.1(5)
C57 C47 C54 C55 52.6(4)
C61 C54 C55 C56 86.5(5)
C47 C54 C55 C56 -30.3(5)
C54 C55 C56 C57 -5.1(5)
C55 C56 C57 C47 39.0(5)
C55 C56 C57 C58 -79.8(5)
C41 C47 C57 C56 -173.7(4)
C48 C47 C57 C56 61.3(5)
C54 C47 C57 C56 -56.9(4)
C41 C47 C57 C58 -52.3(5)
C48 C47 C57 C58 -177.3(4)
C54 C47 C57 C58 64.5(4)
C56 C57 C58 C59 4.7(6)
C47 C57 C58 C59 -107.8(5)
C56 C57 C58 C62 116.3(5)
C47 C57 C58 C62 3.8(5)
C57 C58 C59 C60 84.7(5)
C62 C58 C59 C60 -32.1(4)
C58 C59 C60 C61 -3.3(5)
C59 C60 C61 C54 -80.5(5)
C59 C60 C61 C62 38.0(4)
C55 C54 C61 C60 4.5(6)
C47 C54 C61 C60 115.7(4)
C55 C54 C61 C62 -107.8(5)
C47 C54 C61 C62 3.4(5)
C41 C40 C62 C63 176.8(3)
C39 C40 C62 C63 6.2(5)
C41 C40 C62 C61 50.2(5)
C39 C40 C62 C61 -120.5(4)
C41 C40 C62 C58 -55.3(5)
C39 C40 C62 C58 134.1(4)
C60 C61 C62 C40 -173.1(3)
C54 C61 C62 C40 -51.9(5)
C60 C61 C62 C63 61.4(4)
C54 C61 C62 C63 -177.4(4)
C60 C61 C62 C58 -56.6(4)
C54 C61 C62 C58 64.6(4)
C59 C58 C62 C40 170.2(3)
C57 C58 C62 C40 48.0(5)
C59 C58 C62 C63 -63.5(4)
C57 C58 C62 C63 174.3(4)
C59 C58 C62 C61 53.8(4)
C57 C58 C62 C61 -68.4(4)
C40 C62 C63 C68 -83.4(5)
C61 C62 C63 C68 42.9(5)
C58 C62 C63 C68 149.3(4)
C40 C62 C63 C64 93.2(5)
C61 C62 C63 C64 -140.5(4)
C58 C62 C63 C64 -34.1(6)
C68 C63 C64 C65 -0.8(7)
C62 C63 C64 C65 -177.5(4)
C63 C64 C65 C66 0.7(8)
C64 C65 C66 C67 -0.4(8)
C65 C66 C67 C68 0.3(8)
C64 C63 C68 C67 0.7(7)
C62 C63 C68 C67 177.4(4)
C66 C67 C68 C63 -0.4(7)
N5 C69 C70 C71 2.9(6)
C69 C70 C71 C72 -1.9(6)
C70 C71 C72 C73 -0.8(6)
C71 C72 C73 N5 2.6(6)
C71 C72 C73 C74 -175.9(4)
N5 C73 C74 C75 94.9(4)
C72 C73 C74 C75 -86.7(5)
N5 C73 C74 C96 -93.6(4)
C72 C73 C74 C96 84.8(4)
C73 C74 C75 C76 -11.2(5)
C96 C74 C75 C76 176.9(3)
C73 C74 C75 C81 175.6(3)
C96 C74 C75 C81 3.7(4)
C74 C75 C76 N6 99.5(4)
C81 C75 C76 N6 -87.7(4)
C74 C75 C76 C77 -84.9(4)
C81 C75 C76 C77 88.0(4)
N6 C76 C77 C78 2.3(5)
C75 C76 C77 C78 -173.3(3)
C76 C77 C78 C79 0.2(6)
C77 C78 C79 C80 -1.3(6)
C78 C79 C80 N6 -0.1(6)
C74 C75 C81 C82 177.0(3)
C76 C75 C81 C82 3.6(4)
C74 C75 C81 C88 -56.0(4)
C76 C75 C81 C88 130.7(3)
C74 C75 C81 C91 51.4(4)
C76 C75 C81 C91 -122.0(4)
C75 C81 C82 C87 -90.7(4)
C88 C81 C82 C87 142.4(4)
C91 C81 C82 C87 34.5(5)
C75 C81 C82 C83 81.7(4)
C88 C81 C82 C83 -45.2(5)
C91 C81 C82 C83 -153.0(4)
C87 C82 C83 C84 -0.5(6)
C81 C82 C83 C84 -173.3(4)
C82 C83 C84 C85 -0.5(7)
C83 C84 C85 C86 0.1(7)
C84 C85 C86 C87 1.4(7)
C85 C86 C87 C82 -2.5(7)
C83 C82 C87 C86 2.0(6)
C81 C82 C87 C86 174.7(4)
C75 C81 C88 C89 170.6(3)
C82 C81 C88 C89 -64.3(4)
C91 C81 C88 C89 53.5(3)
C75 C81 C88 C95 48.2(4)
C82 C81 C88 C95 173.2(3)
C91 C81 C88 C95 -68.9(4)
C95 C88 C89 C90 85.0(4)
C81 C88 C89 C90 -32.6(4)
C88 C89 C90 C91 -2.0(4)
C89 C90 C91 C81 35.7(4)
C89 C90 C91 C92 -81.2(4)
C75 C81 C91 C90 -173.1(3)
C82 C81 C91 C90 63.1(4)
C88 C81 C91 C90 -55.3(3)
C75 C81 C91 C92 -53.6(4)
C82 C81 C91 C92 -177.4(3)
C88 C81 C91 C92 64.3(3)
C90 C91 C92 C93 2.3(5)
C81 C91 C92 C93 -108.5(4)
C90 C91 C92 C96 115.5(4)
C81 C91 C92 C96 4.7(4)
C96 C92 C93 C94 -33.5(4)
C91 C92 C93 C94 84.5(4)
C92 C93 C94 C95 -1.9(4)
C93 C94 C95 C88 -80.4(4)
C93 C94 C95 C96 35.9(4)
C89 C88 C95 C94 1.8(5)
C81 C88 C95 C94 113.8(4)
C89 C88 C95 C96 -107.8(4)
C81 C88 C95 C96 4.1(4)
C75 C74 C96 C97 177.5(3)
C73 C74 C96 C97 5.3(5)
C75 C74 C96 C92 -55.3(4)
C73 C74 C96 C92 132.4(3)
C75 C74 C96 C95 50.9(4)
C73 C74 C96 C95 -121.3(3)
C93 C92 C96 C74 171.0(3)
C91 C92 C96 C74 47.4(4)
C93 C92 C96 C97 -63.2(4)
C91 C92 C96 C97 173.1(3)
C93 C92 C96 C95 54.8(3)
C91 C92 C96 C95 -68.9(4)
C94 C95 C96 C74 -172.5(3)
C88 C95 C96 C74 -52.9(4)
C94 C95 C96 C97 62.5(4)
C88 C95 C96 C97 -177.9(3)
C94 C95 C96 C92 -55.2(3)
C88 C95 C96 C92 64.4(4)
C74 C96 C97 C102 -85.1(4)
C92 C96 C97 C102 147.7(4)
C95 C96 C97 C102 40.6(5)
C74 C96 C97 C98 89.2(4)
C92 C96 C97 C98 -38.0(5)
C95 C96 C97 C98 -145.1(4)
C102 C97 C98 C99 0.2(6)
C96 C97 C98 C99 -174.4(4)
C97 C98 C99 C100 -0.2(7)
C98 C99 C100 C101 0.2(7)
C99 C100 C101 C102 -0.3(7)
C98 C97 C102 C101 -0.3(6)
C96 C97 C102 C101 174.2(4)
C100 C101 C102 C97 0.4(7)
N7 C103 C104 C105 -0.8(6)
C103 C104 C105 C106 0.0(6)
C104 C105 C106 C107 1.8(6)
C105 C106 C107 N7 -2.8(6)
C105 C106 C107 C108 174.7(3)
N7 C107 C108 C109 -94.9(4)
C106 C107 C108 C109 87.7(4)
N7 C107 C108 C130 93.2(4)
C106 C107 C108 C130 -84.3(4)
C107 C108 C109 C110 10.5(5)
C130 C108 C109 C110 -177.1(3)
C107 C108 C109 C115 -175.2(3)
C130 C108 C109 C115 -2.7(4)
C108 C109 C110 N8 -97.6(4)
C115 C109 C110 N8 88.4(4)
C108 C109 C110 C111 85.5(4)
C115 C109 C110 C111 -88.5(4)
N8 C110 C111 C112 -2.0(5)
C109 C110 C111 C112 175.0(3)
C110 C111 C112 C113 -2.3(6)
C111 C112 C113 C114 4.2(6)
C112 C113 C114 N8 -2.0(6)
C108 C109 C115 C116 -178.2(3)
C110 C109 C115 C116 -3.6(4)
C108 C109 C115 C125 55.4(4)
C110 C109 C115 C125 -130.0(3)
C108 C109 C115 C122 -50.8(4)
C110 C109 C115 C122 123.8(3)
C109 C115 C116 C117 -82.5(4)
C125 C115 C116 C117 43.8(5)
C122 C115 C116 C117 150.3(4)
C109 C115 C116 C121 92.2(4)
C125 C115 C116 C121 -141.5(4)
C122 C115 C116 C121 -35.1(5)
C121 C116 C117 C118 -1.9(6)
C115 C116 C117 C118 173.0(4)
C116 C117 C118 C119 2.6(6)
C117 C118 C119 C120 -1.2(6)
C118 C119 C120 C121 -0.7(6)
C119 C120 C121 C116 1.4(6)
C117 C116 C121 C120 -0.1(6)
C115 C116 C121 C120 -175.0(4)
C116 C115 C122 C123 -61.7(4)
C109 C115 C122 C123 172.9(3)
C125 C115 C122 C123 55.8(3)
C116 C115 C122 C129 175.4(3)
C109 C115 C122 C129 50.0(4)
C125 C115 C122 C129 -67.2(3)
C115 C122 C123 C124 -36.7(4)
C129 C122 C123 C124 82.1(4)
C122 C123 C124 C125 2.5(4)
C123 C124 C125 C115 32.5(4)
C123 C124 C125 C126 -84.7(4)
C116 C115 C125 C124 64.6(4)
C109 C115 C125 C124 -170.8(3)
C122 C115 C125 C124 -53.3(3)
C116 C115 C125 C126 -173.1(3)
C109 C115 C125 C126 -48.5(4)
C122 C115 C125 C126 69.0(3)
C124 C125 C126 C127 -1.7(5)
C115 C125 C126 C127 -114.0(4)
C124 C125 C126 C130 108.9(4)
C115 C125 C126 C130 -3.4(4)
C130 C126 C127 C128 -36.4(4)
C125 C126 C127 C128 80.3(4)
C126 C127 C128 C129 2.9(4)
C127 C128 C129 C130 31.8(4)
C127 C128 C129 C122 -85.0(4)
C123 C122 C129 C128 -3.1(5)
C115 C122 C129 C128 110.7(4)
C123 C122 C129 C130 -114.4(4)
C115 C122 C129 C130 -0.6(4)
C109 C108 C130 C131 -179.1(3)
C107 C108 C130 C131 -6.4(4)
C109 C108 C130 C129 55.1(4)
C107 C108 C130 C129 -132.3(3)
C109 C108 C130 C126 -52.5(4)
C107 C108 C130 C126 120.1(3)
C128 C129 C130 C108 -170.9(3)
C122 C129 C130 C108 -50.4(4)
C128 C129 C130 C131 64.5(4)
C122 C129 C130 C131 -175.0(3)
C128 C129 C130 C126 -53.6(3)
C122 C129 C130 C126 67.0(3)
C127 C126 C130 C108 173.4(3)
C125 C126 C130 C108 53.3(4)
C127 C126 C130 C131 -61.8(4)
C125 C126 C130 C131 178.1(3)
C127 C126 C130 C129 55.4(3)
C125 C126 C130 C129 -64.6(4)
C108 C130 C131 C136 -90.5(4)
C129 C130 C131 C136 35.7(5)
C126 C130 C131 C136 143.4(4)
C108 C130 C131 C132 85.0(4)
C129 C130 C131 C132 -148.7(4)
C126 C130 C131 C132 -41.0(5)
C136 C131 C132 C133 0.4(6)
C130 C131 C132 C133 -175.4(4)
C131 C132 C133 C134 -0.5(7)
C132 C133 C134 C135 0.3(6)
C133 C134 C135 C136 0.0(6)
C134 C135 C136 C131 -0.1(6)
C132 C131 C136 C135 -0.1(6)
C130 C131 C136 C135 175.7(4)
N9 C137 C138 C139 -2.3(8)
C137 C138 C139 C140 -0.1(8)
C138 C139 C140 C141 1.5(7)
C139 C140 C141 N9 -0.7(6)
C139 C140 C141 C142 -179.6(4)
N9 C141 C142 C143 -99.1(4)
C140 C141 C142 C143 79.8(5)
N9 C141 C142 C164 91.8(4)
C140 C141 C142 C164 -89.3(4)
C141 C142 C143 C149 -173.6(3)
C164 C142 C143 C149 -3.9(5)
C141 C142 C143 C144 13.5(5)
C164 C142 C143 C144 -176.7(3)
C142 C143 C144 N10 -106.2(4)
C149 C143 C144 N10 81.3(4)
C142 C143 C144 C145 76.3(5)
C149 C143 C144 C145 -96.2(4)
N10 C144 C145 C146 -3.6(6)
C143 C144 C145 C146 173.9(4)
C144 C145 C146 C147 -0.6(6)
C145 C146 C147 C148 3.1(7)
C146 C147 C148 N10 -1.7(7)
C142 C143 C149 C150 -176.8(3)
C144 C143 C149 C150 -3.8(4)
C142 C143 C149 C159 56.5(4)
C144 C143 C149 C159 -130.5(3)
C142 C143 C149 C156 -50.4(4)
C144 C143 C149 C156 122.6(4)
C143 C149 C150 C155 -99.2(4)
C159 C149 C150 C155 26.7(5)
C156 C149 C150 C155 134.1(4)
C143 C149 C150 C151 76.2(4)
C159 C149 C150 C151 -157.9(4)
C156 C149 C150 C151 -50.5(5)
C155 C150 C151 C152 0.7(6)
C149 C150 C151 C152 -175.0(4)
C150 C151 C152 C153 -2.0(7)
C151 C152 C153 C154 1.8(7)
C152 C153 C154 C155 -0.3(6)
C153 C154 C155 C150 -1.0(6)
C151 C150 C155 C154 0.8(6)
C149 C150 C155 C154 176.3(4)
C143 C149 C156 C157 172.6(3)
C150 C149 C156 C157 -62.2(4)
C159 C149 C156 C157 56.0(3)
C143 C149 C156 C163 52.4(4)
C150 C149 C156 C163 177.6(3)
C159 C149 C156 C163 -64.2(3)
C149 C156 C157 C158 -38.8(4)
C163 C156 C157 C158 77.6(4)
C156 C157 C158 C159 5.7(4)
C157 C158 C159 C149 29.6(4)
C157 C158 C159 C160 -87.4(4)
C143 C149 C159 C158 -169.9(3)
C150 C149 C159 C158 65.1(4)
C156 C149 C159 C158 -52.3(3)
C143 C149 C159 C160 -48.0(4)
C150 C149 C159 C160 -173.0(3)
C156 C149 C159 C160 69.6(3)
C158 C159 C160 C161 -3.3(4)
C149 C159 C160 C161 -115.3(3)
C158 C159 C160 C164 107.3(4)
C149 C159 C160 C164 -4.7(4)
C164 C160 C161 C162 -37.9(3)
C159 C160 C161 C162 79.2(4)
C160 C161 C162 C163 4.2(4)
C161 C162 C163 C164 31.2(4)
C161 C162 C163 C156 -86.6(4)
C157 C156 C163 C162 -2.5(5)
C149 C156 C163 C162 107.8(4)
C157 C156 C163 C164 -115.1(4)
C149 C156 C163 C164 -4.9(4)
C143 C142 C164 C165 -178.0(3)
C141 C142 C164 C165 -8.1(5)
C143 C142 C164 C163 54.3(4)
C141 C142 C164 C163 -135.7(3)
C143 C142 C164 C160 -52.1(4)
C141 C142 C164 C160 117.9(4)
C162 C163 C164 C142 -169.1(3)
C156 C163 C164 C142 -46.3(4)
C162 C163 C164 C165 64.5(4)
C156 C163 C164 C165 -172.7(3)
C162 C163 C164 C160 -53.4(3)
C156 C163 C164 C160 69.4(3)
C161 C160 C164 C142 174.2(3)
C159 C160 C164 C142 54.1(4)
C161 C160 C164 C165 -61.4(4)
C159 C160 C164 C165 178.5(3)
C161 C160 C164 C163 56.1(3)
C159 C160 C164 C163 -64.0(3)
C142 C164 C165 C166 -94.3(4)
C163 C164 C165 C166 33.9(5)
C160 C164 C165 C166 141.0(4)
C142 C164 C165 C170 81.7(4)
C163 C164 C165 C170 -150.0(4)
C160 C164 C165 C170 -42.9(5)
C170 C165 C166 C167 -1.3(6)
C164 C165 C166 C167 174.9(4)
C165 C166 C167 C168 1.0(7)
C166 C167 C168 C169 -0.6(7)
C167 C168 C169 C170 0.6(7)
C168 C169 C170 C165 -0.9(6)
C166 C165 C170 C169 1.2(6)
C164 C165 C170 C169 -175.0(4)
N11 C171 C172 C173 0.2(8)
C171 C172 C173 C174 -0.6(8)
C172 C173 C174 C175 -0.2(7)
C173 C174 C175 N11 1.5(6)
C173 C174 C175 C176 -175.5(4)
N11 C175 C176 C177 101.0(4)
C174 C175 C176 C177 -82.0(5)
N11 C175 C176 C198 -86.7(5)
C174 C175 C176 C198 90.3(5)
C175 C176 C177 C178 -11.1(5)
C198 C176 C177 C178 176.2(3)
C175 C176 C177 C183 175.1(3)
C198 C176 C177 C183 2.4(5)
C176 C177 C178 N12 99.1(4)
C183 C177 C178 N12 -87.4(4)
C176 C177 C178 C179 -83.7(5)
C183 C177 C178 C179 89.9(4)
N12 C178 C179 C180 0.1(6)
C177 C178 C179 C180 -177.2(4)
C178 C179 C180 C181 -0.1(6)
C179 C180 C181 C182 0.4(7)
C180 C181 C182 N12 -0.8(7)
C176 C177 C183 C184 177.9(3)
C178 C177 C183 C184 3.9(5)
C176 C177 C183 C190 -53.8(4)
C178 C177 C183 C190 132.2(4)
C176 C177 C183 C193 52.3(4)
C178 C177 C183 C193 -121.6(4)
C177 C183 C184 C185 -86.1(4)
C190 C183 C184 C185 145.5(4)
C193 C183 C184 C185 39.2(5)
C177 C183 C184 C189 91.8(5)
C190 C183 C184 C189 -36.7(5)
C193 C183 C184 C189 -143.0(4)
C189 C184 C185 C186 2.2(6)
C183 C184 C185 C186 -179.8(4)
C184 C185 C186 C187 -0.9(7)
C185 C186 C187 C188 -0.9(7)
C186 C187 C188 C189 1.4(8)
C187 C188 C189 C184 0.0(8)
C185 C184 C189 C188 -1.7(7)
C183 C184 C189 C188 -179.7(4)
C177 C183 C190 C191 168.6(3)
C184 C183 C190 C191 -64.0(4)
C193 C183 C190 C191 52.6(4)
C177 C183 C190 C197 46.4(4)
C184 C183 C190 C197 173.8(3)
C193 C183 C190 C197 -69.7(4)
C183 C190 C191 C192 -31.5(4)
C197 C190 C191 C192 85.9(4)
C190 C191 C192 C193 -3.8(5)
C191 C192 C193 C183 37.4(4)
C191 C192 C193 C194 -79.6(4)
C177 C183 C193 C192 -173.5(3)
C184 C183 C193 C192 61.4(4)
C190 C183 C193 C192 -56.0(4)
C177 C183 C193 C194 -53.2(5)
C184 C183 C193 C194 -178.3(3)
C190 C183 C193 C194 64.3(4)
C192 C193 C194 C195 4.1(6)
C183 C193 C194 C195 -107.3(4)
C192 C193 C194 C198 115.7(4)
C183 C193 C194 C198 4.3(5)
C198 C194 C195 C196 -30.5(4)
C193 C194 C195 C196 86.7(5)
C194 C195 C196 C197 -4.7(5)
C195 C196 C197 C198 38.1(4)
C195 C196 C197 C190 -78.6(4)
C191 C190 C197 C196 4.0(6)
C183 C190 C197 C196 115.8(4)
C191 C190 C197 C198 -106.7(4)
C183 C190 C197 C198 5.1(5)
C177 C176 C198 C199 178.1(3)
C175 C176 C198 C199 5.2(5)
C177 C176 C198 C194 -54.7(4)
C175 C176 C198 C194 132.4(4)
C177 C176 C198 C197 52.3(4)
C175 C176 C198 C197 -120.6(4)
C195 C194 C198 C176 169.6(3)
C193 C194 C198 C176 47.6(5)
C195 C194 C198 C199 -65.1(4)
C193 C194 C198 C199 172.9(3)
C195 C194 C198 C197 52.8(4)
C193 C194 C198 C197 -69.2(4)
C196 C197 C198 C176 -174.0(3)
C190 C197 C198 C176 -53.7(4)
C196 C197 C198 C199 61.9(4)
C190 C197 C198 C199 -177.8(3)
C196 C197 C198 C194 -56.3(4)
C190 C197 C198 C194 64.0(4)
C176 C198 C199 C204 -77.3(5)
C194 C198 C199 C204 155.7(4)
C197 C198 C199 C204 48.0(5)
C176 C198 C199 C200 98.3(4)
C194 C198 C199 C200 -28.7(5)
C197 C198 C199 C200 -136.4(4)
C204 C199 C200 C201 1.3(6)
C198 C199 C200 C201 -174.5(4)
C199 C200 C201 C202 0.5(7)
C200 C201 C202 C203 -1.8(7)
C201 C202 C203 C204 1.3(7)
C202 C203 C204 C199 0.7(7)
C200 C199 C204 C203 -2.0(6)
C198 C199 C204 C203 173.9(4)
C4 C5 N1 C1 0.4(6)
C6 C5 N1 C1 178.5(4)
C4 C5 N1 B1 179.0(4)
C6 C5 N1 B1 -3.0(6)
C2 C1 N1 C5 -0.8(7)
C2 C1 N1 B1 -179.4(5)
C11 C12 N2 C8 1.7(6)
C11 C12 N2 B2 -175.7(4)
C9 C8 N2 C12 -2.5(5)
C7 C8 N2 C12 171.7(3)
C9 C8 N2 B2 174.8(4)
C7 C8 N2 B2 -11.1(5)
C36 C35 N3 C39 1.7(6)
C36 C35 N3 B3 -176.4(4)
C38 C39 N3 C35 -2.0(6)
C40 C39 N3 C35 176.5(4)
C38 C39 N3 B3 176.0(4)
C40 C39 N3 B3 -5.6(6)
C45 C46 N4 C42 0.1(7)
C45 C46 N4 B4 -173.6(5)
C43 C42 N4 C46 -1.1(6)
C41 C42 N4 C46 175.4(4)
C43 C42 N4 B4 172.1(4)
C41 C42 N4 B4 -11.4(6)
C72 C73 N5 C69 -1.7(5)
C74 C73 N5 C69 176.8(3)
C72 C73 N5 B5 176.4(4)
C74 C73 N5 B5 -5.2(5)
C70 C69 N5 C73 -1.0(5)
C70 C69 N5 B5 -179.3(4)
C79 C80 N6 C76 2.6(5)
C79 C80 N6 B6 -173.4(4)
C77 C76 N6 C80 -3.6(5)
C75 C76 N6 C80 172.0(3)
C77 C76 N6 B6 171.9(3)
C75 C76 N6 B6 -12.4(5)
C104 C103 N7 C107 -0.3(6)
C104 C103 N7 B7 178.2(4)
C106 C107 N7 C103 2.0(5)
C108 C107 N7 C103 -175.4(3)
C106 C107 N7 B7 -176.2(4)
C108 C107 N7 B7 6.3(5)
C113 C114 N8 C110 -2.3(5)
C113 C114 N8 B8 174.1(3)
C111 C110 N8 C114 4.2(5)
C109 C110 N8 C114 -172.7(3)
C111 C110 N8 B8 -171.9(3)
C109 C110 N8 B8 11.2(5)
C140 C141 N9 C137 -1.6(6)
C142 C141 N9 C137 177.4(4)
C140 C141 N9 B9 179.4(4)
C142 C141 N9 B9 -1.7(6)
C138 C137 N9 C141 3.2(7)
C138 C137 N9 B9 -177.7(5)
C147 C148 N10 C144 -2.5(6)
C147 C148 N10 B10 174.6(4)
C145 C144 N10 C148 5.0(5)
C143 C144 N10 C148 -172.5(3)
C145 C144 N10 B10 -171.9(3)
C143 C144 N10 B10 10.7(5)
C172 C171 N11 C175 1.0(7)
C172 C171 N11 B11 -175.9(5)
C174 C175 N11 C171 -1.9(6)
C176 C175 N11 C171 175.1(4)
C174 C175 N11 B11 174.8(4)
C176 C175 N11 B11 -8.2(6)
C179 C178 N12 C182 -0.4(6)
C177 C178 N12 C182 176.8(4)
C179 C178 N12 B12 176.5(4)
C177 C178 N12 B12 -6.3(6)
C181 C182 N12 C178 0.7(6)
C181 C182 N12 B12 -176.4(4)

loop_
_platon_squeeze_void_nr
_platon_squeeze_void_average_x
_platon_squeeze_void_average_y
_platon_squeeze_void_average_z
_platon_squeeze_void_volume
_platon_squeeze_void_count_electrons
1 -0.001 0.000 0.000 497.8 109.7
2 0.500 0.000 0.500 132.9 22.7
3 0.710 0.237 0.986 17.5 0.7
4 0.210 0.263 0.486 17.5 0.8
5 0.400 0.500 0.500 497.7 109.5
6 0.000 0.500 0.000 132.9 22.6
7 0.790 0.737 0.514 17.5 0.7
8 0.290 0.763 0.013 17.5 0.8
